data_4134130
loop_
_publ_author_name
'Zhang, Yutong'
'Diver, Steven T.'

_publ_section_title
;
 A Macrocyclic Ruthenium Carbene for Size-Selective Alkene Metathesis.
;
_journal_issue 7
_journal_name_full 'Journal of the American Chemical Society'
_journal_page_first 3371
_journal_page_last 3374
_journal_paper_doi 10.1021/jacs.0c00081
_journal_volume 142
_journal_year 2020
_chemical_formula_moiety 'C72 H65 Cl2 N4 O3 Ru, 3(C H2 Cl2), B F4'
_chemical_formula_sum 'C75 H71 B Cl8 F4 N4 O3 Ru'
_chemical_formula_weight 1547.83
_chemical_name_systematic C75H72BCl8F4N4O3Ru
_space_group_crystal_system orthorhombic
_space_group_IT_number 29
_space_group_name_Hall 'P 2c -2ac'
_space_group_name_H-M_alt 'P c a 21'
_atom_sites_solution_hydrogens geom
_atom_sites_solution_primary direct
_audit_creation_date 2019-06-05
_audit_creation_method
;
Olex2 1.2
(compiled 2018.05.29 svn.r3508 for OlexSys, GUI svn.r5506)
;
_cell_angle_alpha 90
_cell_angle_beta 90
_cell_angle_gamma 90
_cell_formula_units_Z 8
_cell_length_a 26.8848(11)
_cell_length_b 18.2115(8)
_cell_length_c 28.4594(13)
_cell_measurement_reflns_used 9821
_cell_measurement_temperature 90
_cell_measurement_theta_max 24.08
_cell_measurement_theta_min 2.24
_cell_volume 13934.1(11)
_computing_cell_refinement 'SAINT V8.38A (?, 2016)'
_computing_data_reduction 'SAINT V8.38A (?, 2016)'
_computing_molecular_graphics 'Olex2 (Dolomanov et al., 2009)'
_computing_publication_material 'Olex2 (Dolomanov et al., 2009)'
_computing_structure_refinement 'ShelXL (Sheldrick, 2015)'
_computing_structure_solution 'ShelXS (Sheldrick, 2008)'
_diffrn_ambient_temperature 90.0
_diffrn_measured_fraction_theta_full 1.000
_diffrn_measured_fraction_theta_max 0.998
_diffrn_measurement_device_type 'Bruker APEX-II CCD'
_diffrn_measurement_method '\f and \w scans'
_diffrn_radiation_type MoK\a
_diffrn_radiation_wavelength 0.71073
_diffrn_reflns_av_R_equivalents 0.0640
_diffrn_reflns_av_unetI/netI 0.0510
_diffrn_reflns_Laue_measured_fraction_full 1.000
_diffrn_reflns_Laue_measured_fraction_max 0.998
_diffrn_reflns_limit_h_max 33
_diffrn_reflns_limit_h_min -33
_diffrn_reflns_limit_k_max 22
_diffrn_reflns_limit_k_min -22
_diffrn_reflns_limit_l_max 35
_diffrn_reflns_limit_l_min -35
_diffrn_reflns_number 202799
_diffrn_reflns_point_group_measured_fraction_full 1.000
_diffrn_reflns_point_group_measured_fraction_max 0.998
_diffrn_reflns_theta_full 25.242
_diffrn_reflns_theta_max 26.405
_diffrn_reflns_theta_min 1.431
_exptl_absorpt_coefficient_mu 0.595
_exptl_absorpt_correction_T_max 0.7454
_exptl_absorpt_correction_T_min 0.6988
_exptl_absorpt_correction_type multi-scan
_exptl_absorpt_process_details
'SADABS-2016/2 (Bruker,2016/2) was used for absorption correction. wR2(int) was 0.0974 before and 0.0609 after correction. The Ratio of minimum to maximum transmission is 0.9375. The \l/2 correction factor is Not present.'
_exptl_crystal_colour yellow
_exptl_crystal_colour_primary yellow
_exptl_crystal_density_diffrn 1.476
_exptl_crystal_description block
_exptl_crystal_F_000 6352
_exptl_crystal_recrystallization_method 'grown in benzene/dichloromethane'
_exptl_crystal_size_max 0.2
_exptl_crystal_size_mid 0.18
_exptl_crystal_size_min 0.18
_refine_diff_density_max 1.549
_refine_diff_density_min -1.372
_refine_diff_density_rms 0.113
_refine_ls_abs_structure_details
;
 Refined as an inversion twin.
;
_refine_ls_abs_structure_Flack 0.50(5)
_refine_ls_extinction_method none
_refine_ls_goodness_of_fit_ref 1.036
_refine_ls_hydrogen_treatment constr
_refine_ls_matrix_type full
_refine_ls_number_parameters 1736
_refine_ls_number_reflns 28517
_refine_ls_number_restraints 79
_refine_ls_restrained_S_all 1.034
_refine_ls_R_factor_all 0.0916
_refine_ls_R_factor_gt 0.0687
_refine_ls_shift/su_max 0.001
_refine_ls_shift/su_mean 0.000
_refine_ls_structure_factor_coef Fsqd
_refine_ls_weighting_details 'w=1/[\s^2^(Fo^2^)+(0.0962P)^2^+48.6874P] where P=(Fo^2^+2Fc^2^)/3'
_refine_ls_weighting_scheme calc
_refine_ls_wR_factor_gt 0.1789
_refine_ls_wR_factor_ref 0.1981
_reflns_Friedel_coverage 0.958
_reflns_Friedel_fraction_full 1.000
_reflns_Friedel_fraction_max 0.998
_reflns_number_gt 22509
_reflns_number_total 28517
_reflns_threshold_expression 'I > 2\s(I)'
_cod_data_source_file ja0c00081_si_002.cif
_cod_data_source_block gsb_061802
_cod_depositor_comments 'Adding full bibliography for 4134130.cif.'
_cod_database_code 4134130
_shelx_shelxl_version_number 2016/6
_shelx_space_group_comment
;
The symmetry employed for this shelxl refinement is uniquely defined
by the following loop, which should always be used as a source of
symmetry information in preference to the above space-group names.
They are only intended as comments.
;
_shelx_estimated_absorpt_t_max 0.900
_shelx_estimated_absorpt_t_min 0.890
_olex2_refinement_description
;
1. Twinned data refinement
 Scales: 0.50(5)
 0.50(5)
2. Fixed Uiso
 At 1.2 times of:
  All C(H) groups, All C(H,H) groups, All C(H,H,H,H) groups
 At 1.5 times of:
  All C(H,H,H) groups
3. Uiso/Uaniso restraints and constraints
C101 \\sim C98 \\sim C97 \\sim C96 \\sim C95 \\sim C94 \\sim C99 \\sim C100
\\sim C105 \\sim C104 \\sim C103 \\sim C102: within 2A with sigma of 0.04 and
sigma for terminal atoms of 0.08
4. Others
 Sof(H14I)=Sof(H14J)=Sof(Cl10)=1-FVAR(1)
 Sof(Cl9)=Sof(H14G)=Sof(H14H)=FVAR(1)
5.a Ternary CH refined with riding coordinates:
 C8(H8), C80(H80)
5.b Secondary CH2 refined with riding coordinates:
 C84(H84A,H84B), C44(H44A,H44B), C115(H11G,H11H), C150(H15A,H15B), C12(H12D,
 H12E), C116(H11I,H11J), C43(H43A,H43B), C85(H85A,H85B), C145(H14G,H14H),
 C145(H14I,H14J), C13(H13A,H13B), C148(H14K,H14L), C149(H14M,H14N), C146(H14O,
 H14P), C147(H14Q,H14R)
5.c Aromatic/amide H refined with riding coordinates:
 C50(H50), C3(H3), C76(H76), C107(H107), C73(H73), C77(H77), C78(H78), C1(H1),
 C138(H138), C114(H114), C61(H61), C127(H127), C122(H122), C56(H56), C41(H41),
 C126(H126), C72(H72), C144(H144), C19(H19), C6(H6), C4(H4), C66(H66),
 C135(H135), C25(H25), C113(H113), C48(H48), C63(H63), C54(H54), C128(H128),
 C134(H134), C120(H120), C42(H42), C75(H75), C91(H91), C5(H5), C17(H17),
 C35(H35), C95(H95), C96(H96), C97(H97), C62(H62), C23(H23), C55(H55), C89(H89),
  C30(H30), C133(H133), C102(H102), C103(H103), C104(H104), C24(H24), C31(H31),
 C32(H32)
5.d Fitted hexagon refined as free rotating group:
 C99(C94,C95,C96,C97,C98), C101(C102,C103,C104,C105,C100)
5.e Idealised Me refined as rotating group:
 C10(H10D,H10E,H10F), C81(H81A,H81B,H81C), C9(H9A,H9B,H9C), C140(H14A,H14B,
 H14C), C112(H11A,H11B,H11C), C119(H11D,H11E,H11F), C71(H71A,H71B,H71C),
 C93(H93A,H93B,H93C), C109(H10A,H10B,H10C), C52(H52A,H52B,H52C), C21(H21A,H21B,
 H21C), C82(H82A,H82B,H82C), C124(H12A,H12B,H12C), C16(H16A,H16B,H16C),
 C143(H14D,H14E,H14F), C40(H40A,H40B,H40C), C47(H47A,H47B,H47C), C37(H37A,H37B,
 H37C), C88(H88A,H88B,H88C), C68(H68A,H68B,H68C)
;
_olex2_submission_special_instructions 'No special instructions were received'

loop_
_space_group_symop_operation_xyz
'x, y, z'
'-x, -y, z+1/2'
'x+1/2, -y, z'
'-x+1/2, y, z+1/2'

loop_
_atom_site_label
_atom_site_type_symbol
_atom_site_fract_x
_atom_site_fract_y
_atom_site_fract_z
_atom_site_U_iso_or_equiv
_atom_site_adp_type
_atom_site_occupancy
_atom_site_site_symmetry_order
_atom_site_calc_flag
_atom_site_refinement_flags_posn
_atom_site_refinement_flags_adp
_atom_site_refinement_flags_occupancy
_atom_site_disorder_assembly
_atom_site_disorder_group
Ru2 Ru 0.54847(3) 0.21828(4) 0.25077(3) 0.02641(18) Uani 1 1 d . . . . .
Ru1 Ru 0.44061(3) 0.71718(4) 0.32655(3) 0.0312(2) Uani 1 1 d . . . . .
Cl3 Cl 0.59107(8) 0.33203(13) 0.25317(9) 0.0285(5) Uani 1 1 d . . . . .
Cl4 Cl 0.49790(10) 0.12015(15) 0.27501(10) 0.0370(6) Uani 1 1 d . . . . .
Cl1 Cl 0.39877(9) 0.83178(14) 0.32488(10) 0.0351(5) Uani 1 1 d . . . . .
Cl2 Cl 0.48977(11) 0.61843(16) 0.30135(11) 0.0420(7) Uani 1 1 d . . . . .
Cl16 Cl 0.21695(11) 0.62112(17) 0.19361(11) 0.0462(7) Uani 1 1 d . . . . .
Cl17 Cl 0.25898(13) 0.6324(2) 0.09887(12) 0.0571(8) Uani 1 1 d . . . . .
Cl13 Cl 0.27879(13) 0.8818(2) 0.37999(14) 0.0592(9) Uani 1 1 d . . . . .
Cl11 Cl 0.7061(3) 0.5459(2) 0.11996(19) 0.115(2) Uani 1 1 d . . . . .
Cl14 Cl 0.23378(18) 0.5784(3) 0.47404(16) 0.0856(13) Uani 1 1 d . . . . .
Cl9 Cl 0.7481(5) 0.6906(8) 0.0850(4) 0.083(4) Uani 0.69(5) 1 d . . P A 1
Cl15 Cl 0.2830(2) 0.4516(3) 0.4383(3) 0.1085(19) Uani 1 1 d . . . . .
Cl7 Cl 0.7009(2) 0.9442(4) 0.1442(3) 0.130(3) Uani 1 1 d . . . . .
Cl6 Cl 0.7520(3) 0.8075(4) 0.4936(2) 0.150(3) Uani 1 1 d . . . . .
Cl5 Cl 0.7916(3) 0.9477(5) 0.4591(2) 0.123(2) Uani 1 1 d . . . . .
O3 O 0.5125(2) 0.5734(4) 0.5215(2) 0.0275(15) Uani 1 1 d . . . . .
F8 F 0.2908(2) 0.3432(4) 0.2241(2) 0.0414(15) Uani 1 1 d . . . . .
F1 F 0.7243(3) 0.9136(4) 0.2905(3) 0.0470(17) Uani 1 1 d . . . . .
F5 F 0.2889(3) 0.4668(4) 0.2136(3) 0.0521(19) Uani 1 1 d . . . . .
Cl12 Cl 0.2431(3) 0.8727(5) 0.4765(2) 0.158(4) Uani 1 1 d . . . . .
F2 F 0.6984(3) 0.8402(4) 0.3498(3) 0.0491(18) Uani 1 1 d . . . . .
F6 F 0.2644(3) 0.4187(4) 0.2836(2) 0.0492(17) Uani 1 1 d . . . . .
Cl8 Cl 0.7555(2) 1.0613(3) 0.1138(5) 0.219(6) Uani 1 1 d . . . . .
O6 O 0.4800(3) 0.0743(4) 0.0534(2) 0.0321(16) Uani 1 1 d . . . . .
O4 O 0.4753(2) 0.2777(4) 0.2498(3) 0.0286(13) Uani 1 1 d . . . . .
O1 O 0.5140(2) 0.7780(4) 0.3257(3) 0.0309(15) Uani 1 1 d . . . . .
F3 F 0.7073(3) 0.9618(4) 0.3604(3) 0.0547(19) Uani 1 1 d . . . . .
F7 F 0.3457(2) 0.4157(4) 0.2640(3) 0.0514(19) Uani 1 1 d . . . . .
O5 O 0.4953(4) 0.2857(5) 0.4554(3) 0.050(2) Uani 1 1 d . . . . .
F4 F 0.6448(3) 0.9194(4) 0.3154(3) 0.062(2) Uani 1 1 d . . . . .
O2 O 0.4853(4) 0.7834(4) 0.1214(3) 0.050(2) Uani 1 1 d . . . . .
N3 N 0.6316(3) 0.5547(4) 0.3292(3) 0.0316(18) Uani 1 1 d . . . . .
N4 N 0.6275(3) 0.6004(4) 0.2575(3) 0.0291(18) Uani 1 1 d . . . . .
N1 N 0.3482(4) 0.6575(5) 0.2868(3) 0.042(2) Uani 1 1 d . . . . .
N6 N 0.6331(3) 0.1154(5) 0.2230(3) 0.0302(19) Uani 1 1 d . . . . .
N2 N 0.3553(3) 0.6153(5) 0.3579(4) 0.039(2) Uani 1 1 d . . . . .
C57 C 0.5484(4) 0.5695(6) 0.5950(4) 0.030(2) Uani 1 1 d . . . . .
C50 C 0.5815(4) 0.5087(6) 0.4465(4) 0.029(2) Uani 1 1 d . . . . .
H50 H 0.555980 0.479871 0.460415 0.035 Uiso 1 1 calc R . . . .
C51 C 0.5888(4) 0.5079(6) 0.3978(4) 0.027(2) Uani 1 1 d . . . . .
C3 C 0.5274(4) 0.7198(6) 0.4465(4) 0.031(2) Uani 1 1 d . . . . .
H3 H 0.507291 0.697513 0.469901 0.038 Uiso 1 1 calc R . . . .
C58 C 0.5571(4) 0.5645(6) 0.5469(4) 0.028(2) Uani 1 1 d . . . . .
C27 C 0.4416(6) 0.8078(6) 0.0982(4) 0.048(3) Uani 1 1 d . . . . .
C60 C 0.4961(4) 0.5845(6) 0.6014(4) 0.034(2) Uani 1 1 d . . . . .
C49 C 0.6121(4) 0.5523(6) 0.4742(3) 0.028(2) Uani 1 1 d . . . . .
C59 C 0.4764(4) 0.5862(6) 0.5554(4) 0.033(2) Uani 1 1 d . . . . .
C108 C 0.3468(4) 0.2223(6) 0.3541(4) 0.039(3) Uani 1 1 d . . . . .
C45 C 0.6255(4) 0.5522(6) 0.3792(4) 0.030(2) Uani 1 1 d . . . . .
N8 N 0.3613(3) 0.1038(5) 0.3160(3) 0.0302(18) Uani 1 1 d . . . . .
N7 N 0.3579(3) 0.0583(5) 0.2450(3) 0.0310(18) Uani 1 1 d . . . . .
N5 N 0.6382(3) 0.1579(5) 0.2937(3) 0.040(2) Uani 1 1 d . . . . .
C76 C 0.4172(4) 0.2430(5) 0.1170(4) 0.031(2) Uani 1 1 d . . . . .
H76 H 0.404905 0.234886 0.086134 0.037 Uiso 1 1 calc R . . . .
C29 C 0.5071(6) 0.8530(6) 0.0576(4) 0.051(4) Uani 1 1 d . . . . .
C10 C 0.5100(4) 0.8052(6) 0.2446(4) 0.038(2) Uani 1 1 d . . . . .
H10D H 0.473904 0.809573 0.248146 0.056 Uiso 1 1 calc GR . . . .
H10E H 0.518610 0.754314 0.236828 0.056 Uiso 1 1 calc GR . . . .
H10F H 0.521330 0.837730 0.219333 0.056 Uiso 1 1 calc GR . . . .
C111 C 0.4083(5) 0.1347(6) 0.3862(4) 0.039(3) Uani 1 1 d . . . . .
C141 C 0.6199(4) 0.1071(6) 0.1741(4) 0.030(2) Uani 1 1 d . . . . .
C118 C 0.3349(3) 0.1001(6) 0.1664(4) 0.031(2) Uani 1 1 d . . . . .
C107 C 0.3582(5) 0.2694(7) 0.3908(4) 0.045(3) Uani 1 1 d . . . . .
H107 H 0.341540 0.315216 0.392882 0.055 Uiso 1 1 calc R . . . .
C64 C 0.4263(4) 0.6012(6) 0.5450(4) 0.034(2) Uani 1 1 d . . . . .
C70 C 0.4015(4) 0.5500(6) 0.4180(4) 0.034(2) Uani 1 1 d . . . . .
C139 C 0.6380(4) 0.1584(6) 0.1407(4) 0.031(2) Uani 1 1 d . . . . .
C73 C 0.5316(4) 0.2133(5) 0.1883(3) 0.0255(19) Uani 1 1 d . . . . .
H73 H 0.555170 0.196104 0.165983 0.031 Uiso 1 1 calc R . . . .
C77 C 0.3871(4) 0.2754(6) 0.1508(4) 0.033(2) Uani 1 1 d . . . . .
H77 H 0.354100 0.289215 0.142902 0.039 Uiso 1 1 calc R . . . .
C53 C 0.6029(4) 0.5549(6) 0.5271(4) 0.031(2) Uani 1 1 d . . . . .
C78 C 0.4046(3) 0.2881(6) 0.1961(4) 0.028(2) Uani 1 1 d . . . . .
H78 H 0.383559 0.309393 0.219190 0.034 Uiso 1 1 calc R . . . .
C81 C 0.4639(4) 0.4065(5) 0.2708(4) 0.028(2) Uani 1 1 d . . . . .
H81A H 0.445022 0.417143 0.242136 0.043 Uiso 1 1 calc GR . . . .
H81B H 0.499441 0.413919 0.264831 0.043 Uiso 1 1 calc GR . . . .
H81C H 0.453026 0.439567 0.295978 0.043 Uiso 1 1 calc GR . . . .
C69 C 0.3696(3) 0.6091(6) 0.4059(4) 0.032(2) Uani 1 1 d . . . . .
C7 C 0.5381(4) 0.7668(6) 0.3682(4) 0.032(2) Uani 1 1 d . . . . .
C1 C 0.4585(4) 0.7119(6) 0.3885(4) 0.033(2) Uani 1 1 d . . . . .
H1 H 0.435495 0.695110 0.411385 0.040 Uiso 1 1 calc R . . . .
C138 C 0.6209(4) 0.1537(6) 0.0947(4) 0.035(2) Uani 1 1 d . . . . .
H138 H 0.632847 0.187463 0.071925 0.042 Uiso 1 1 calc R . . . .
C8 C 0.5353(4) 0.8268(6) 0.2904(4) 0.036(2) Uani 1 1 d . . . . .
H8 H 0.571905 0.817946 0.287855 0.044 Uiso 1 1 calc R . . . .
C114 C 0.3745(4) 0.1114(6) 0.2716(4) 0.032(2) Uani 1 1 d . . . . .
H114 H 0.393894 0.151244 0.260273 0.039 Uiso 1 1 calc R . . . .
C142 C 0.5885(3) 0.0515(6) 0.1608(4) 0.031(2) Uani 1 1 d . . . . .
C2 C 0.5079(4) 0.7335(6) 0.4021(4) 0.029(2) Uani 1 1 d . . . . .
C61 C 0.4651(5) 0.6010(6) 0.6393(4) 0.038(3) Uani 1 1 d . . . . .
H61 H 0.477579 0.600901 0.670481 0.046 Uiso 1 1 calc R . . . .
C130 C 0.4365(4) 0.0656(6) 0.0280(4) 0.033(2) Uani 1 1 d . . . . .
C110 C 0.3730(4) 0.1550(6) 0.3527(4) 0.036(2) Uani 1 1 d . . . . .
C125 C 0.3890(4) 0.0576(5) 0.0476(4) 0.030(2) Uani 1 1 d . . . . .
C127 C 0.3596(5) 0.0526(6) -0.0339(4) 0.042(3) Uani 1 1 d . . . . .
H127 H 0.332451 0.047111 -0.054970 0.050 Uiso 1 1 calc R . . . .
C122 C 0.4095(4) 0.0118(6) 0.1284(4) 0.031(2) Uani 1 1 d . . . . .
H122 H 0.435458 -0.017219 0.115480 0.037 Uiso 1 1 calc R . . . .
C84 C 0.6792(4) 0.0814(7) 0.2416(4) 0.044(3) Uani 1 1 d . . . . .
H84A H 0.708830 0.098748 0.224158 0.053 Uiso 1 1 calc R . . . .
H84B H 0.677589 0.027196 0.239796 0.053 Uiso 1 1 calc R . . . .
C65 C 0.4060(4) 0.6023(5) 0.4970(4) 0.028(2) Uani 1 1 d . . . . .
C20 C 0.3911(5) 0.6538(6) 0.2110(4) 0.043(3) Uani 1 1 d . . . . .
C137 C 0.5864(4) 0.1001(6) 0.0814(4) 0.034(2) Uani 1 1 d . . . . .
C117 C 0.3648(4) 0.0556(6) 0.1946(4) 0.029(2) Uani 1 1 d . . . . .
C9 C 0.5261(4) 0.9038(6) 0.3052(4) 0.036(2) Uani 1 1 d . . . . .
H9A H 0.537419 0.910447 0.337680 0.054 Uiso 1 1 calc GR . . . .
H9B H 0.490444 0.914475 0.303239 0.054 Uiso 1 1 calc GR . . . .
H9C H 0.544412 0.937318 0.284550 0.054 Uiso 1 1 calc GR . . . .
C106 C 0.3932(5) 0.2516(7) 0.4245(4) 0.048(3) Uani 1 1 d . . . . .
C56 C 0.5887(5) 0.5602(6) 0.6257(4) 0.039(3) Uani 1 1 d . . . . .
H56 H 0.583804 0.562048 0.658777 0.047 Uiso 1 1 calc R . . . .
C140 C 0.6715(4) 0.2200(7) 0.1557(5) 0.042(3) Uani 1 1 d . . . . .
H14A H 0.702578 0.199745 0.168123 0.062 Uiso 1 1 calc GR . . . .
H14B H 0.654953 0.248956 0.180217 0.062 Uiso 1 1 calc GR . . . .
H14C H 0.678689 0.251495 0.128675 0.062 Uiso 1 1 calc GR . . . .
C112 C 0.4354(5) 0.0631(7) 0.3838(5) 0.048(3) Uani 1 1 d . . . . .
H11A H 0.445617 0.053606 0.351321 0.073 Uiso 1 1 calc GR . . . .
H11B H 0.413381 0.023524 0.394497 0.073 Uiso 1 1 calc GR . . . .
H11C H 0.464843 0.065101 0.404029 0.073 Uiso 1 1 calc GR . . . .
C11 C 0.3779(4) 0.6601(6) 0.3262(4) 0.037(2) Uani 1 1 d . . . . .
C41 C 0.5650(6) 0.6811(6) 0.1532(4) 0.051(3) Uani 1 1 d . . . . .
H41 H 0.539610 0.668259 0.131460 0.061 Uiso 1 1 calc R . . . .
C74 C 0.4839(4) 0.2350(5) 0.1735(4) 0.027(2) Uani 1 1 d . . . . .
C126 C 0.3506(4) 0.0521(6) 0.0151(4) 0.039(3) Uani 1 1 d . . . . .
H126 H 0.317367 0.047894 0.026028 0.047 Uiso 1 1 calc R . . . .
C72 C 0.4201(4) 0.5485(6) 0.4640(4) 0.032(2) Uani 1 1 d . . . . .
H72 H 0.442472 0.510702 0.472966 0.038 Uiso 1 1 calc R . . . .
C144 C 0.5723(4) 0.0484(6) 0.1139(4) 0.031(2) Uani 1 1 d . . . . .
H144 H 0.551006 0.009537 0.104414 0.037 Uiso 1 1 calc R . . . .
C28 C 0.5245(6) 0.8080(7) 0.0976(5) 0.056(4) Uani 1 1 d . . . . .
C86 C 0.6252(4) 0.1913(6) 0.3380(4) 0.038(3) Uani 1 1 d . . . . .
C123 C 0.4019(4) 0.0093(6) 0.1764(4) 0.032(2) Uani 1 1 d . . . . .
C119 C 0.2948(5) 0.1496(7) 0.1871(5) 0.047(3) Uani 1 1 d . . . . .
H11D H 0.283755 0.184713 0.163185 0.071 Uiso 1 1 calc GR . . . .
H11E H 0.308360 0.176270 0.214103 0.071 Uiso 1 1 calc GR . . . .
H11F H 0.266536 0.119567 0.197238 0.071 Uiso 1 1 calc GR . . . .
C87 C 0.5923(5) 0.1561(6) 0.3693(4) 0.045(3) Uani 1 1 d . . . . .
C71 C 0.4168(4) 0.4933(7) 0.3821(4) 0.041(3) Uani 1 1 d . . . . .
H71A H 0.439735 0.515667 0.359493 0.061 Uiso 1 1 calc GR . . . .
H71B H 0.387256 0.475294 0.365570 0.061 Uiso 1 1 calc GR . . . .
H71C H 0.433340 0.452294 0.397977 0.061 Uiso 1 1 calc GR . . . .
C26 C 0.4562(7) 0.8509(7) 0.0591(4) 0.056(4) Uani 1 1 d . . . . .
C44 C 0.6619(4) 0.5031(6) 0.3004(4) 0.034(2) Uani 1 1 d . . . . .
H44A H 0.648458 0.452522 0.302018 0.041 Uiso 1 1 calc R . . . .
H44B H 0.697013 0.502605 0.310914 0.041 Uiso 1 1 calc R . . . .
C19 C 0.4044(5) 0.6904(7) 0.1683(4) 0.046(3) Uani 1 1 d . . . . .
H19 H 0.427730 0.668867 0.147347 0.055 Uiso 1 1 calc R . . . .
C6 C 0.5867(4) 0.7872(6) 0.3780(4) 0.038(3) Uani 1 1 d . . . . .
H6 H 0.606598 0.811190 0.355076 0.046 Uiso 1 1 calc R . . . .
C121 C 0.3805(4) 0.0558(6) 0.0974(4) 0.030(2) Uani 1 1 d . . . . .
C14 C 0.3600(4) 0.6911(6) 0.2429(4) 0.040(3) Uani 1 1 d . . . . .
C93 C 0.6886(4) 0.2927(7) 0.3234(5) 0.052(3) Uani 1 1 d . . . . .
H93A H 0.684901 0.279967 0.290109 0.078 Uiso 1 1 calc GR . . . .
H93B H 0.720999 0.275573 0.334732 0.078 Uiso 1 1 calc GR . . . .
H93C H 0.686356 0.346043 0.327153 0.078 Uiso 1 1 calc GR . . . .
C136 C 0.5669(4) 0.0986(6) 0.0322(4) 0.035(2) Uani 1 1 d . . . . .
C115 C 0.3282(4) 0.0046(6) 0.2721(4) 0.038(2) Uani 1 1 d . . . . .
H11G H 0.342484 -0.045348 0.269790 0.046 Uiso 1 1 calc R . . . .
H11H H 0.293246 0.003499 0.261200 0.046 Uiso 1 1 calc R . . . .
C90 C 0.5991(6) 0.2594(7) 0.4240(4) 0.055(4) Uani 1 1 d . . . . .
C4 C 0.5761(4) 0.7385(7) 0.4565(4) 0.036(2) Uani 1 1 d . . . . .
H4 H 0.589375 0.728666 0.486803 0.043 Uiso 1 1 calc R . . . .
C80 C 0.4548(4) 0.3268(6) 0.2856(3) 0.027(2) Uani 1 1 d . . . . .
H80 H 0.418129 0.318287 0.287881 0.033 Uiso 1 1 calc R . . . .
C66 C 0.3725(4) 0.6553(7) 0.4842(4) 0.040(3) Uani 1 1 d . . . . .
H66 H 0.361508 0.689636 0.507140 0.048 Uiso 1 1 calc R . . . .
C150 C 0.2713(4) 0.6123(7) 0.1567(5) 0.052(3) Uani 1 1 d . . . . .
H15A H 0.297608 0.645732 0.168362 0.063 Uiso 1 1 calc R . . . .
H15B H 0.284136 0.561417 0.158920 0.063 Uiso 1 1 calc R . . . .
C135 C 0.5993(5) 0.1126(6) -0.0064(4) 0.041(3) Uani 1 1 d . . . . .
H135 H 0.633564 0.121948 -0.001120 0.049 Uiso 1 1 calc R . . . .
C109 C 0.3079(4) 0.2408(6) 0.3191(5) 0.047(3) Uani 1 1 d . . . . .
H10A H 0.323336 0.248249 0.288317 0.070 Uiso 1 1 calc GR . . . .
H10B H 0.290804 0.285859 0.328795 0.070 Uiso 1 1 calc GR . . . .
H10C H 0.283818 0.200492 0.317205 0.070 Uiso 1 1 calc GR . . . .
C12 C 0.3085(4) 0.5814(7) 0.3420(4) 0.044(3) Uani 1 1 d . . . . .
H12D H 0.279657 0.600065 0.360007 0.052 Uiso 1 1 calc R . . . .
H12E H 0.309740 0.527202 0.344598 0.052 Uiso 1 1 calc R . . . .
C25 C 0.4165(6) 0.8800(7) 0.0310(4) 0.048(3) Uani 1 1 d . . . . .
H25 H 0.423438 0.907256 0.003329 0.057 Uiso 1 1 calc R . . . .
C38 C 0.6144(4) 0.6513(6) 0.2204(4) 0.036(2) Uani 1 1 d . . . . .
C129 C 0.4469(5) 0.0684(6) -0.0208(4) 0.039(3) Uani 1 1 d . . . . .
C113 C 0.4179(6) 0.1838(7) 0.4218(4) 0.048(3) Uani 1 1 d . . . . .
H113 H 0.441818 0.171517 0.445096 0.058 Uiso 1 1 calc R . . . .
C116 C 0.3319(4) 0.0345(6) 0.3225(4) 0.039(3) Uani 1 1 d . . . . .
H11I H 0.298616 0.044847 0.335750 0.046 Uiso 1 1 calc R . . . .
H11J H 0.349588 -0.000399 0.343351 0.046 Uiso 1 1 calc R . . . .
B1 B 0.6936(5) 0.9080(7) 0.3290(6) 0.043(3) Uani 1 1 d . . . . .
C48 C 0.6496(4) 0.5943(6) 0.4551(4) 0.037(2) Uani 1 1 d . . . . .
H48 H 0.670676 0.622507 0.474879 0.044 Uiso 1 1 calc R . . . .
C131 C 0.5185(4) 0.0847(6) 0.0210(4) 0.033(2) Uani 1 1 d . . . . .
C52 C 0.5552(4) 0.4596(7) 0.3674(4) 0.033(2) Uani 1 1 d . . . . .
H52A H 0.531189 0.433979 0.387545 0.050 Uiso 1 1 calc GR . . . .
H52B H 0.575479 0.423446 0.350585 0.050 Uiso 1 1 calc GR . . . .
H52C H 0.537322 0.490274 0.344757 0.050 Uiso 1 1 calc GR . . . .
C43 C 0.6573(4) 0.5344(6) 0.2505(4) 0.036(2) Uani 1 1 d . . . . .
H43A H 0.690405 0.546548 0.237305 0.043 Uiso 1 1 calc R . . . .
H43B H 0.640360 0.499334 0.229269 0.043 Uiso 1 1 calc R . . . .
C67 C 0.3539(4) 0.6605(6) 0.4379(4) 0.035(2) Uani 1 1 d . . . . .
C63 C 0.3976(4) 0.6157(7) 0.5852(4) 0.039(3) Uani 1 1 d . . . . .
H63 H 0.363075 0.625027 0.581165 0.047 Uiso 1 1 calc R . . . .
C92 C 0.6485(4) 0.2569(6) 0.3509(4) 0.040(3) Uani 1 1 d . . . . .
C54 C 0.6431(4) 0.5467(6) 0.5593(4) 0.035(2) Uani 1 1 d . . . . .
H54 H 0.675898 0.539851 0.547684 0.042 Uiso 1 1 calc R . . . .
C21 C 0.4081(5) 0.5761(7) 0.2188(5) 0.045(3) Uani 1 1 d . . . . .
H21A H 0.439376 0.567817 0.201927 0.067 Uiso 1 1 calc GR . . . .
H21B H 0.382716 0.542085 0.207023 0.067 Uiso 1 1 calc GR . . . .
H21C H 0.413229 0.567674 0.252443 0.067 Uiso 1 1 calc GR . . . .
C82 C 0.4781(4) 0.3068(6) 0.3312(4) 0.034(2) Uani 1 1 d . . . . .
H82A H 0.513401 0.320142 0.330687 0.051 Uiso 1 1 calc GR . . . .
H82B H 0.474804 0.253844 0.336405 0.051 Uiso 1 1 calc GR . . . .
H82C H 0.461409 0.333356 0.356729 0.051 Uiso 1 1 calc GR . . . .
C128 C 0.4076(5) 0.0611(7) -0.0520(4) 0.046(3) Uani 1 1 d . . . . .
H128 H 0.413166 0.061880 -0.084951 0.055 Uiso 1 1 calc R . . . .
C134 C 0.5804(6) 0.1126(7) -0.0519(4) 0.052(4) Uani 1 1 d . . . . .
H134 H 0.602576 0.123213 -0.076946 0.062 Uiso 1 1 calc R . . . .
C85 C 0.6803(4) 0.1069(7) 0.2912(5) 0.044(3) Uani 1 1 d . . . . .
H85A H 0.675821 0.065309 0.313238 0.053 Uiso 1 1 calc R . . . .
H85B H 0.712003 0.132080 0.298506 0.053 Uiso 1 1 calc R . . . .
C120 C 0.3424(4) 0.0985(6) 0.1179(4) 0.035(2) Uani 1 1 d . . . . .
H120 H 0.321358 0.126823 0.098105 0.042 Uiso 1 1 calc R . . . .
C124 C 0.4329(4) -0.0374(6) 0.2072(4) 0.038(3) Uani 1 1 d . . . . .
H12A H 0.454160 -0.006253 0.226836 0.057 Uiso 1 1 calc GR . . . .
H12B H 0.453714 -0.069697 0.187931 0.057 Uiso 1 1 calc GR . . . .
H12C H 0.411340 -0.067289 0.227394 0.057 Uiso 1 1 calc GR . . . .
C42 C 0.6145(4) 0.6077(6) 0.3019(4) 0.031(2) Uani 1 1 d . . . . .
H42 H 0.594751 0.647234 0.313123 0.037 Uiso 1 1 calc R . . . .
C83 C 0.6114(4) 0.1594(5) 0.2537(4) 0.031(2) Uani 1 1 d . . . . .
C75 C 0.4646(4) 0.2227(5) 0.1285(4) 0.028(2) Uani 1 1 d . . . . .
H75 H 0.484917 0.199883 0.105388 0.033 Uiso 1 1 calc R . . . .
C34 C 0.5893(6) 0.7484(7) 0.1481(4) 0.051(3) Uani 1 1 d . . . . .
C33 C 0.5752(7) 0.7964(7) 0.1084(5) 0.059(4) Uani 1 1 d . . . . .
C79 C 0.4524(4) 0.2693(5) 0.2067(4) 0.026(2) Uani 1 1 d . . . . .
C16 C 0.2975(4) 0.7899(6) 0.2614(4) 0.040(3) Uani 1 1 d . . . . .
H16A H 0.306160 0.783457 0.294574 0.061 Uiso 1 1 calc GR . . . .
H16B H 0.265707 0.765559 0.254945 0.061 Uiso 1 1 calc GR . . . .
H16C H 0.294532 0.842438 0.254364 0.061 Uiso 1 1 calc GR . . . .
C143 C 0.5714(4) -0.0066(6) 0.1951(4) 0.040(3) Uani 1 1 d . . . . .
H14D H 0.548849 0.015641 0.218185 0.060 Uiso 1 1 calc GR . . . .
H14E H 0.600256 -0.027366 0.211377 0.060 Uiso 1 1 calc GR . . . .
H14F H 0.553873 -0.045557 0.178111 0.060 Uiso 1 1 calc GR . . . .
C132 C 0.4984(5) 0.0836(6) -0.0242(4) 0.036(3) Uani 1 1 d . . . . .
C91 C 0.6333(5) 0.2902(7) 0.3949(4) 0.052(3) Uani 1 1 d . . . . .
H91 H 0.647842 0.335684 0.403751 0.062 Uiso 1 1 calc R . . . .
C39 C 0.5771(5) 0.6316(6) 0.1894(4) 0.041(3) Uani 1 1 d . . . . .
C5 C 0.6054(4) 0.7713(6) 0.4229(4) 0.038(3) Uani 1 1 d . . . . .
H5 H 0.638894 0.783309 0.430138 0.045 Uiso 1 1 calc R . . . .
C15 C 0.3367(5) 0.7574(6) 0.2317(4) 0.041(3) Uani 1 1 d . . . . .
C17 C 0.3493(5) 0.7896(6) 0.1887(5) 0.046(3) Uani 1 1 d . . . . .
H17 H 0.334270 0.834883 0.180173 0.056 Uiso 1 1 calc R . . . .
C18 C 0.3831(5) 0.7572(6) 0.1580(4) 0.044(3) Uani 1 1 d . . . . .
C40 C 0.5503(5) 0.5595(7) 0.1925(5) 0.051(3) Uani 1 1 d . . . . .
H40A H 0.571804 0.520307 0.180587 0.076 Uiso 1 1 calc GR . . . .
H40B H 0.519821 0.561723 0.173646 0.076 Uiso 1 1 calc GR . . . .
H40C H 0.541666 0.549417 0.225358 0.076 Uiso 1 1 calc GR . . . .
C47 C 0.6957(5) 0.6454(7) 0.3849(5) 0.046(3) Uani 1 1 d . . . . .
H47A H 0.679765 0.690408 0.373527 0.069 Uiso 1 1 calc GR . . . .
H47B H 0.711873 0.620215 0.358543 0.069 Uiso 1 1 calc GR . . . .
H47C H 0.720701 0.657899 0.408653 0.069 Uiso 1 1 calc GR . . . .
C35 C 0.6266(5) 0.7657(6) 0.1799(5) 0.048(3) Uani 1 1 d . . . . .
H35 H 0.643984 0.810711 0.176215 0.058 Uiso 1 1 calc R . . . .
C145 C 0.7180(7) 0.6394(10) 0.1323(5) 0.077(5) Uani 1 1 d . . . . .
H14G H 0.739219 0.642362 0.160626 0.093 Uiso 0.69(5) 1 calc R . P A 1
H14H H 0.685991 0.663732 0.139822 0.093 Uiso 0.69(5) 1 calc R . P A 1
H14I H 0.687021 0.667590 0.137922 0.093 Uiso 0.31(5) 1 calc R . P A 2
H14J H 0.741033 0.645891 0.159079 0.093 Uiso 0.31(5) 1 calc R . P A 2
C99 C 0.5342(3) 0.3112(5) 0.4799(2) 0.052(4) Uani 1 1 d . U . . .
C94 C 0.5838(4) 0.2973(4) 0.4694(2) 0.055(4) Uani 1 1 d G U . . .
C95 C 0.6212(3) 0.3243(5) 0.4984(3) 0.070(5) Uani 1 1 d G U . . .
H95 H 0.655045 0.314743 0.491197 0.084 Uiso 1 1 calc R . . . .
C96 C 0.6089(4) 0.3652(5) 0.5380(3) 0.082(6) Uani 1 1 d G U . . .
H96 H 0.634438 0.383681 0.557797 0.098 Uiso 1 1 calc R . . . .
C97 C 0.5593(5) 0.3792(4) 0.5485(2) 0.074(5) Uani 1 1 d G U . . .
H97 H 0.550955 0.407164 0.575546 0.088 Uiso 1 1 calc R . . . .
C98 C 0.5220(4) 0.3522(5) 0.5195(3) 0.069(5) Uani 1 1 d G U . . .
C37 C 0.6791(5) 0.7394(7) 0.2536(6) 0.052(3) Uani 1 1 d . . . . .
H37A H 0.701278 0.697339 0.258654 0.079 Uiso 1 1 calc GR . . . .
H37B H 0.662924 0.752386 0.283320 0.079 Uiso 1 1 calc GR . . . .
H37C H 0.698542 0.781289 0.242237 0.079 Uiso 1 1 calc GR . . . .
C22 C 0.3946(6) 0.7971(7) 0.1142(4) 0.050(3) Uani 1 1 d . . . . .
C62 C 0.4166(5) 0.6173(7) 0.6306(4) 0.044(3) Uani 1 1 d . . . . .
H62 H 0.395415 0.629918 0.656026 0.053 Uiso 1 1 calc R . . . .
C13 C 0.3063(5) 0.6061(7) 0.2903(5) 0.047(3) Uani 1 1 d . . . . .
H13A H 0.310636 0.563912 0.268766 0.057 Uiso 1 1 calc R . . . .
H13B H 0.274361 0.630755 0.283231 0.057 Uiso 1 1 calc R . . . .
C23 C 0.3575(7) 0.8281(7) 0.0850(5) 0.063(4) Uani 1 1 d . . . . .
H23 H 0.323498 0.821457 0.093108 0.075 Uiso 1 1 calc R . . . .
C46 C 0.6566(4) 0.5952(6) 0.4065(4) 0.033(2) Uani 1 1 d . . . . .
C88 C 0.5774(6) 0.0778(6) 0.3600(4) 0.049(3) Uani 1 1 d . . . . .
H88A H 0.603905 0.044829 0.370630 0.073 Uiso 1 1 calc GR . . . .
H88B H 0.571936 0.070945 0.326238 0.073 Uiso 1 1 calc GR . . . .
H88C H 0.546649 0.066654 0.377069 0.073 Uiso 1 1 calc GR . . . .
C55 C 0.6351(5) 0.5485(7) 0.6076(4) 0.041(3) Uani 1 1 d . . . . .
H55 H 0.662366 0.541417 0.628361 0.049 Uiso 1 1 calc R . . . .
C89 C 0.5794(5) 0.1900(7) 0.4101(5) 0.052(3) Uani 1 1 d . . . . .
H89 H 0.556259 0.166325 0.430321 0.062 Uiso 1 1 calc R . . . .
C30 C 0.5452(7) 0.8868(8) 0.0310(4) 0.064(4) Uani 1 1 d . . . . .
H30 H 0.536638 0.917276 0.005178 0.077 Uiso 1 1 calc R . . . .
C133 C 0.5307(5) 0.0979(7) -0.0630(4) 0.041(3) Uani 1 1 d . . . . .
H133 H 0.519078 0.097457 -0.094563 0.050 Uiso 1 1 calc R . . . .
C36 C 0.6397(5) 0.7192(7) 0.2173(4) 0.045(3) Uani 1 1 d . . . . .
C101 C 0.4672(3) 0.3573(5) 0.5164(3) 0.062(4) Uani 1 1 d . U . . .
C102 C 0.4297(4) 0.3920(4) 0.5417(2) 0.074(5) Uani 1 1 d G U . . .
H102 H 0.437870 0.422045 0.567837 0.089 Uiso 1 1 calc R . . . .
C103 C 0.3803(4) 0.3826(5) 0.5287(3) 0.079(6) Uani 1 1 d G U . . .
H103 H 0.354656 0.406275 0.545949 0.095 Uiso 1 1 calc R . . . .
C104 C 0.3684(3) 0.3386(5) 0.4904(3) 0.067(5) Uani 1 1 d G U . . .
H104 H 0.334571 0.332158 0.481521 0.080 Uiso 1 1 calc R . . . .
C105 C 0.4059(4) 0.3039(4) 0.4651(2) 0.058(4) Uani 1 1 d G U . . .
C100 C 0.4553(3) 0.3133(4) 0.4781(3) 0.054(4) Uani 1 1 d G U . . .
B2 B 0.2981(4) 0.4118(6) 0.2469(5) 0.032(2) Uani 1 1 d . . . . .
C24 C 0.3693(9) 0.8681(8) 0.0446(5) 0.082(6) Uani 1 1 d . . . . .
H24 H 0.343052 0.887654 0.026066 0.098 Uiso 1 1 calc R . . . .
C31 C 0.5933(7) 0.8765(8) 0.0417(5) 0.064(4) Uani 1 1 d . . . . .
H31 H 0.617843 0.900473 0.023195 0.077 Uiso 1 1 calc R . . . .
C32 C 0.6095(7) 0.8305(8) 0.0802(5) 0.070(5) Uani 1 1 d . . . . .
H32 H 0.643973 0.823861 0.086033 0.084 Uiso 1 1 calc R . . . .
C68 C 0.3210(4) 0.7232(7) 0.4235(5) 0.047(3) Uani 1 1 d . . . . .
H68A H 0.290454 0.703914 0.409389 0.070 Uiso 1 1 calc GR . . . .
H68B H 0.338525 0.753877 0.400574 0.070 Uiso 1 1 calc GR . . . .
H68C H 0.312644 0.752682 0.451207 0.070 Uiso 1 1 calc GR . . . .
C148 C 0.2199(6) 0.8774(11) 0.4205(5) 0.090(7) Uani 1 1 d . . . . .
H14K H 0.199041 0.921795 0.416411 0.108 Uiso 1 1 calc R . . . .
H14L H 0.199579 0.833503 0.413179 0.108 Uiso 1 1 calc R . . . .
C149 C 0.2795(6) 0.5152(11) 0.4849(7) 0.083(6) Uani 1 1 d . . . . .
H14M H 0.272204 0.488969 0.514577 0.099 Uiso 1 1 calc R . . . .
H14N H 0.311854 0.540507 0.488433 0.099 Uiso 1 1 calc R . . . .
C146 C 0.7089(8) 1.0013(12) 0.0947(10) 0.113(8) Uani 1 1 d . . . . .
H14O H 0.719802 0.972687 0.066947 0.136 Uiso 1 1 calc R . . . .
H14P H 0.677907 1.027973 0.086943 0.136 Uiso 1 1 calc R . . . .
C147 C 0.7770(9) 0.8670(13) 0.4472(6) 0.118(10) Uani 1 1 d . . . . .
H14Q H 0.806874 0.842552 0.434197 0.142 Uiso 1 1 calc R . . . .
H14R H 0.751987 0.868735 0.421648 0.142 Uiso 1 1 calc R . . . .
Cl10 Cl 0.7444(11) 0.661(4) 0.0809(9) 0.150(15) Uani 0.31(5) 1 d . . P A 2

loop_
_atom_site_aniso_label
_atom_site_aniso_U_11
_atom_site_aniso_U_22
_atom_site_aniso_U_33
_atom_site_aniso_U_23
_atom_site_aniso_U_13
_atom_site_aniso_U_12
Ru2 0.0359(4) 0.0233(4) 0.0200(4) 0.0019(4) -0.0043(3) -0.0006(3)
Ru1 0.0417(4) 0.0238(4) 0.0282(4) -0.0028(4) -0.0136(3) 0.0012(3)
Cl3 0.0345(11) 0.0270(11) 0.0241(11) 0.0021(10) -0.0065(10) -0.0027(8)
Cl4 0.0514(15) 0.0263(13) 0.0335(14) 0.0050(11) 0.0031(11) -0.0049(11)
Cl1 0.0423(13) 0.0308(13) 0.0324(13) -0.0022(12) -0.0127(11) 0.0015(9)
Cl2 0.0556(16) 0.0296(15) 0.0408(16) -0.0059(12) -0.0078(12) 0.0046(11)
Cl16 0.0537(16) 0.0449(17) 0.0401(16) 0.0007(13) -0.0064(13) 0.0078(13)
Cl17 0.069(2) 0.060(2) 0.0424(17) 0.0039(15) 0.0002(15) 0.0013(16)
Cl13 0.066(2) 0.053(2) 0.059(2) -0.0035(17) -0.0054(16) 0.0103(16)
Cl11 0.214(6) 0.050(2) 0.082(3) 0.005(2) -0.076(4) 0.030(3)
Cl14 0.087(3) 0.105(3) 0.064(2) -0.003(2) 0.012(2) -0.009(2)
Cl9 0.102(6) 0.096(8) 0.051(4) 0.029(5) -0.012(4) -0.014(5)
Cl15 0.096(3) 0.088(4) 0.142(5) 0.006(3) -0.014(3) -0.033(3)
Cl7 0.109(4) 0.089(4) 0.193(8) 0.010(4) -0.031(4) 0.026(3)
Cl6 0.202(7) 0.159(6) 0.088(4) 0.055(4) 0.057(4) 0.107(6)
Cl5 0.130(5) 0.148(6) 0.092(4) 0.019(4) -0.024(3) 0.044(4)
O3 0.037(4) 0.025(4) 0.021(4) 0.002(3) 0.006(3) 0.001(3)
F8 0.047(4) 0.036(4) 0.042(4) -0.007(3) 0.005(3) -0.006(3)
F1 0.051(4) 0.045(4) 0.045(4) 0.004(3) 0.016(3) 0.001(3)
F5 0.078(5) 0.038(4) 0.040(4) 0.007(3) -0.004(3) -0.005(3)
Cl12 0.189(7) 0.192(8) 0.093(4) 0.041(5) 0.054(4) 0.112(6)
F2 0.059(4) 0.031(4) 0.058(4) 0.011(3) 0.007(3) 0.016(3)
F6 0.053(4) 0.060(5) 0.035(4) -0.005(3) 0.011(3) 0.005(3)
Cl8 0.068(3) 0.085(4) 0.505(19) -0.071(7) 0.039(6) 0.015(3)
O6 0.043(4) 0.033(4) 0.020(4) -0.004(3) -0.002(3) 0.004(3)
O4 0.043(3) 0.024(3) 0.019(3) -0.002(3) -0.001(3) -0.002(3)
O1 0.038(4) 0.029(4) 0.025(3) 0.005(3) -0.011(3) 0.000(3)
F3 0.084(5) 0.037(4) 0.043(4) -0.004(3) 0.010(4) 0.008(4)
F7 0.034(3) 0.049(4) 0.071(5) -0.018(4) -0.006(3) 0.005(3)
O5 0.093(7) 0.034(5) 0.021(4) 0.001(3) 0.008(4) -0.023(4)
F4 0.041(4) 0.057(5) 0.088(6) 0.025(4) -0.003(4) 0.001(3)
O2 0.105(7) 0.030(4) 0.016(4) 0.007(3) 0.008(4) 0.014(4)
N3 0.042(4) 0.025(4) 0.028(4) -0.002(4) 0.008(4) 0.001(3)
N4 0.041(4) 0.023(4) 0.023(4) -0.003(3) 0.010(3) 0.002(3)
N1 0.056(6) 0.032(5) 0.036(5) -0.001(4) -0.015(4) -0.003(4)
N6 0.024(4) 0.027(4) 0.040(5) 0.007(4) -0.009(3) 0.001(3)
N2 0.046(5) 0.024(5) 0.047(6) 0.004(4) -0.010(4) -0.006(4)
C57 0.050(6) 0.020(6) 0.021(5) 0.005(4) 0.004(4) 0.005(4)
C50 0.039(5) 0.024(5) 0.024(5) 0.005(4) 0.003(4) 0.001(4)
C51 0.034(5) 0.024(5) 0.023(5) 0.003(4) 0.001(4) 0.005(4)
C3 0.042(6) 0.023(5) 0.029(6) 0.002(4) -0.005(4) -0.004(4)
C58 0.047(6) 0.020(5) 0.017(5) 0.002(4) -0.006(4) 0.004(4)
C27 0.106(11) 0.020(5) 0.016(5) 0.000(4) -0.021(6) 0.003(6)
C60 0.059(7) 0.022(5) 0.021(5) -0.002(4) 0.010(5) -0.007(4)
C49 0.038(5) 0.028(5) 0.017(5) 0.002(4) 0.002(4) 0.010(4)
C59 0.048(6) 0.024(5) 0.028(6) 0.010(4) 0.009(5) 0.000(4)
C108 0.053(7) 0.025(5) 0.041(6) 0.004(5) 0.020(5) -0.009(5)
C45 0.035(5) 0.028(5) 0.028(5) 0.007(4) 0.007(4) 0.006(4)
N8 0.039(4) 0.026(4) 0.026(5) -0.001(3) 0.006(3) -0.005(3)
N7 0.037(4) 0.031(5) 0.025(5) -0.001(4) 0.007(4) 0.000(3)
N5 0.042(5) 0.036(5) 0.041(5) 0.006(4) -0.023(4) 0.002(4)
C76 0.050(6) 0.019(5) 0.023(5) 0.000(4) -0.010(4) -0.003(4)
C29 0.117(12) 0.020(6) 0.016(5) -0.003(4) 0.009(6) 0.000(6)
C10 0.058(7) 0.029(6) 0.025(6) -0.004(5) 0.002(5) 0.008(5)
C111 0.067(7) 0.025(5) 0.024(5) 0.006(4) 0.008(5) -0.013(5)
C141 0.030(5) 0.025(5) 0.034(5) 0.002(4) 0.001(4) 0.005(4)
C118 0.024(5) 0.029(5) 0.039(6) 0.001(5) -0.001(4) -0.004(4)
C107 0.063(8) 0.036(6) 0.037(6) -0.001(5) 0.024(6) -0.009(5)
C64 0.045(6) 0.027(5) 0.029(6) 0.000(4) 0.008(5) -0.003(4)
C70 0.034(5) 0.027(5) 0.042(6) 0.000(5) 0.003(4) -0.008(4)
C139 0.029(5) 0.024(5) 0.039(6) 0.007(4) 0.001(4) 0.005(4)
C73 0.033(5) 0.019(5) 0.024(5) -0.002(4) 0.000(4) 0.002(4)
C77 0.032(5) 0.034(6) 0.032(6) 0.002(5) -0.007(4) -0.010(4)
C53 0.038(5) 0.033(6) 0.020(5) -0.001(4) -0.002(4) 0.005(4)
C78 0.027(5) 0.028(5) 0.030(5) 0.002(4) 0.000(4) -0.006(4)
C81 0.043(6) 0.022(5) 0.021(5) -0.006(4) 0.000(4) 0.000(4)
C69 0.023(5) 0.035(6) 0.038(6) 0.002(5) -0.006(4) -0.011(4)
C7 0.045(6) 0.021(5) 0.028(6) -0.010(4) -0.004(4) 0.001(4)
C1 0.035(5) 0.027(5) 0.037(6) 0.000(4) -0.004(4) -0.006(4)
C138 0.038(6) 0.035(6) 0.031(6) 0.000(5) 0.013(4) 0.008(4)
C8 0.052(6) 0.030(6) 0.027(6) 0.007(4) 0.008(5) 0.013(5)
C114 0.040(6) 0.023(5) 0.034(6) 0.000(4) 0.010(4) 0.001(4)
C142 0.025(5) 0.030(6) 0.036(6) 0.006(4) 0.005(4) 0.007(4)
C2 0.040(5) 0.021(5) 0.027(6) -0.004(4) -0.003(4) -0.001(4)
C61 0.068(8) 0.015(5) 0.031(6) 0.000(4) 0.005(5) -0.005(5)
C130 0.051(6) 0.026(6) 0.022(6) -0.003(4) -0.010(4) 0.008(4)
C110 0.055(7) 0.023(5) 0.028(5) -0.001(4) 0.018(5) -0.008(4)
C125 0.044(6) 0.018(5) 0.030(6) -0.008(4) -0.013(4) 0.000(4)
C127 0.060(7) 0.027(6) 0.037(7) -0.002(5) -0.027(6) 0.004(5)
C122 0.038(5) 0.027(5) 0.027(5) -0.004(4) -0.005(4) 0.005(4)
C84 0.047(6) 0.039(6) 0.048(7) 0.012(5) -0.007(5) 0.006(5)
C65 0.029(5) 0.021(5) 0.034(6) -0.001(4) 0.006(4) -0.006(4)
C20 0.066(8) 0.028(6) 0.037(7) 0.004(5) -0.009(5) 0.005(5)
C137 0.036(5) 0.037(6) 0.029(6) -0.004(5) 0.009(4) 0.003(4)
C117 0.039(5) 0.026(5) 0.023(5) 0.004(4) 0.000(4) -0.003(4)
C9 0.045(6) 0.034(6) 0.029(5) -0.004(5) 0.006(5) -0.005(5)
C106 0.086(9) 0.036(7) 0.023(6) -0.001(5) 0.023(6) -0.023(6)
C56 0.072(8) 0.026(6) 0.018(5) 0.000(4) -0.008(5) 0.002(5)
C140 0.039(6) 0.042(7) 0.044(7) 0.006(5) 0.003(5) 0.005(5)
C112 0.069(8) 0.033(7) 0.043(8) 0.011(6) 0.000(6) -0.007(6)
C11 0.048(6) 0.023(5) 0.038(6) -0.012(5) -0.022(5) 0.014(4)
C41 0.112(11) 0.029(6) 0.012(5) -0.002(4) -0.001(6) 0.016(6)
C74 0.034(5) 0.023(5) 0.025(5) -0.005(4) 0.005(4) -0.001(4)
C126 0.051(6) 0.027(6) 0.039(6) 0.000(5) -0.019(5) 0.002(5)
C72 0.041(6) 0.028(5) 0.027(5) 0.006(4) 0.000(4) -0.004(4)
C144 0.030(5) 0.027(5) 0.037(6) -0.003(4) 0.005(4) 0.006(4)
C28 0.103(12) 0.029(6) 0.038(7) -0.003(5) 0.005(7) 0.024(7)
C86 0.053(7) 0.028(5) 0.034(6) 0.003(5) -0.023(5) 0.003(5)
C123 0.037(5) 0.024(5) 0.034(6) -0.004(4) -0.002(4) 0.001(4)
C119 0.053(7) 0.040(7) 0.049(7) 0.007(6) 0.014(6) 0.004(5)
C87 0.085(9) 0.028(6) 0.023(6) 0.013(4) -0.027(5) -0.009(5)
C71 0.048(6) 0.033(6) 0.042(7) -0.008(5) -0.008(5) 0.002(5)
C26 0.112(12) 0.024(6) 0.032(7) -0.002(5) 0.004(7) 0.009(6)
C44 0.039(5) 0.033(6) 0.031(6) 0.003(5) 0.013(4) 0.013(4)
C19 0.071(8) 0.039(7) 0.028(6) 0.001(5) -0.018(5) 0.013(6)
C6 0.048(7) 0.027(6) 0.039(7) 0.007(5) 0.007(5) 0.001(5)
C121 0.035(5) 0.022(5) 0.032(5) -0.005(4) -0.007(4) 0.002(4)
C14 0.057(7) 0.030(6) 0.033(6) -0.007(5) -0.026(5) 0.007(5)
C93 0.048(7) 0.047(7) 0.060(8) 0.008(6) -0.024(6) -0.004(5)
C136 0.057(7) 0.023(5) 0.025(6) 0.001(4) 0.009(5) 0.004(5)
C115 0.046(6) 0.031(6) 0.038(6) 0.002(5) 0.004(5) -0.006(5)
C90 0.098(10) 0.043(7) 0.023(6) 0.016(5) -0.019(6) -0.008(7)
C4 0.043(6) 0.037(6) 0.027(6) 0.003(5) -0.007(5) -0.005(5)
C80 0.038(5) 0.024(5) 0.020(5) -0.003(4) 0.007(4) 0.001(4)
C66 0.046(6) 0.035(6) 0.038(7) -0.007(5) 0.003(5) -0.005(5)
C150 0.035(6) 0.045(7) 0.076(10) -0.014(6) -0.013(6) -0.004(5)
C135 0.055(7) 0.032(6) 0.034(6) 0.000(5) 0.012(5) 0.003(5)
C109 0.052(7) 0.022(5) 0.066(9) 0.005(6) 0.006(6) 0.004(4)
C12 0.046(6) 0.043(7) 0.042(7) 0.003(5) -0.012(5) -0.009(5)
C25 0.093(10) 0.032(6) 0.019(5) -0.005(5) -0.007(6) 0.011(6)
C38 0.064(7) 0.022(5) 0.023(5) 0.002(4) 0.010(5) 0.003(5)
C129 0.063(8) 0.022(6) 0.031(6) 0.001(5) -0.003(5) 0.007(5)
C113 0.090(9) 0.034(6) 0.021(5) 0.000(5) 0.010(6) -0.019(6)
C116 0.042(6) 0.032(6) 0.042(6) 0.012(5) 0.012(5) -0.011(4)
B1 0.041(7) 0.034(7) 0.053(8) 0.003(7) 0.007(7) 0.000(5)
C48 0.046(6) 0.027(6) 0.037(6) -0.011(5) 0.001(5) 0.000(4)
C131 0.057(7) 0.021(5) 0.022(5) 0.002(4) 0.005(5) 0.013(4)
C52 0.045(6) 0.040(6) 0.014(5) 0.003(4) 0.000(4) -0.002(4)
C43 0.047(6) 0.037(6) 0.023(5) 0.005(5) 0.009(5) 0.001(4)
C67 0.023(5) 0.027(5) 0.055(7) 0.005(5) 0.000(4) 0.000(4)
C63 0.041(6) 0.037(7) 0.040(7) 0.004(5) 0.008(5) -0.004(5)
C92 0.048(7) 0.039(6) 0.033(6) 0.008(5) -0.016(5) -0.002(5)
C54 0.043(6) 0.031(6) 0.031(6) -0.001(5) -0.004(4) 0.007(4)
C21 0.057(7) 0.034(6) 0.043(7) -0.004(5) -0.023(5) 0.006(5)
C82 0.053(6) 0.028(5) 0.020(5) 0.000(4) 0.005(5) 0.002(4)
C128 0.089(10) 0.028(6) 0.020(6) -0.004(5) -0.016(6) 0.006(6)
C134 0.107(11) 0.028(6) 0.020(6) -0.001(5) 0.021(6) 0.007(6)
C85 0.046(6) 0.036(6) 0.051(7) 0.012(5) -0.016(5) 0.000(5)
C120 0.039(6) 0.028(6) 0.037(6) -0.004(5) -0.010(5) -0.002(4)
C124 0.044(6) 0.031(6) 0.039(7) 0.000(5) 0.002(5) 0.011(5)
C42 0.040(5) 0.025(5) 0.027(5) -0.001(4) -0.001(4) -0.002(4)
C83 0.048(6) 0.015(4) 0.029(5) 0.004(4) -0.011(5) -0.008(4)
C75 0.035(5) 0.023(5) 0.024(5) -0.002(4) 0.003(4) 0.002(4)
C34 0.089(10) 0.044(7) 0.021(6) 0.000(5) 0.015(6) 0.019(6)
C33 0.117(13) 0.031(6) 0.030(7) 0.001(5) 0.033(7) 0.003(7)
C79 0.038(5) 0.018(5) 0.022(5) -0.009(4) 0.005(4) 0.000(4)
C16 0.051(6) 0.031(5) 0.040(7) 0.005(5) -0.023(5) -0.003(5)
C143 0.051(7) 0.035(6) 0.035(6) 0.013(5) -0.006(5) -0.002(5)
C132 0.068(8) 0.016(5) 0.025(6) -0.006(4) 0.003(5) 0.014(5)
C91 0.089(10) 0.033(6) 0.034(6) 0.004(5) -0.033(6) -0.016(6)
C39 0.070(8) 0.027(6) 0.025(5) 0.004(4) 0.004(5) 0.005(5)
C5 0.036(6) 0.029(6) 0.048(7) -0.012(5) -0.012(5) -0.003(4)
C15 0.055(7) 0.028(6) 0.040(6) -0.005(5) -0.023(5) 0.005(5)
C17 0.063(8) 0.028(6) 0.048(7) -0.012(5) -0.029(6) 0.008(5)
C18 0.068(8) 0.033(6) 0.030(6) 0.008(5) -0.024(5) -0.002(5)
C40 0.084(9) 0.026(6) 0.042(7) -0.004(5) -0.024(6) -0.004(5)
C47 0.053(7) 0.041(7) 0.044(7) -0.007(6) 0.018(5) -0.011(5)
C35 0.071(8) 0.026(6) 0.047(8) 0.007(5) 0.037(7) 0.011(5)
C145 0.116(13) 0.093(12) 0.023(6) 0.002(7) 0.008(7) 0.050(10)
C99 0.114(11) 0.024(6) 0.018(5) 0.005(4) -0.022(6) -0.025(7)
C94 0.114(12) 0.028(6) 0.023(6) 0.007(5) -0.013(7) -0.023(7)
C95 0.128(13) 0.044(8) 0.039(7) 0.016(6) -0.041(8) -0.019(8)
C96 0.160(17) 0.047(9) 0.038(8) 0.002(7) -0.053(10) -0.020(10)
C97 0.178(17) 0.024(6) 0.019(6) 0.003(5) -0.037(8) -0.018(8)
C98 0.162(15) 0.033(7) 0.013(6) 0.010(5) -0.002(8) -0.018(8)
C37 0.057(7) 0.040(7) 0.060(8) 0.005(7) 0.026(7) 0.000(5)
C22 0.088(10) 0.038(6) 0.023(5) 0.004(5) -0.016(6) 0.000(6)
C62 0.064(8) 0.041(7) 0.028(6) -0.009(5) 0.019(5) -0.012(6)
C13 0.049(7) 0.036(7) 0.057(8) -0.001(6) -0.022(6) -0.007(5)
C23 0.116(12) 0.035(7) 0.037(7) 0.010(5) -0.031(7) 0.003(7)
C46 0.040(6) 0.030(6) 0.030(6) 0.004(4) 0.006(4) 0.001(4)
C88 0.087(9) 0.029(6) 0.029(6) 0.005(5) -0.016(6) -0.001(6)
C55 0.059(7) 0.039(7) 0.025(6) -0.002(5) -0.016(5) 0.011(5)
C89 0.085(9) 0.032(6) 0.038(7) 0.020(5) -0.024(6) -0.003(6)
C30 0.133(15) 0.040(7) 0.019(6) -0.001(5) 0.018(7) 0.023(8)
C133 0.070(8) 0.039(7) 0.016(5) -0.002(5) 0.004(5) 0.008(6)
C36 0.058(7) 0.039(7) 0.039(6) -0.003(5) 0.026(5) 0.004(5)
C101 0.149(14) 0.026(6) 0.011(5) 0.003(4) -0.005(7) -0.014(7)
C102 0.182(17) 0.022(6) 0.018(6) -0.002(5) 0.019(9) -0.013(9)
C103 0.176(17) 0.026(6) 0.034(7) -0.007(5) 0.045(9) -0.014(8)
C104 0.127(13) 0.038(7) 0.035(7) -0.016(5) 0.042(8) -0.022(7)
C105 0.111(12) 0.038(7) 0.026(6) -0.004(5) 0.024(7) -0.021(7)
C100 0.124(12) 0.021(6) 0.017(5) 0.003(4) 0.021(6) -0.015(7)
B2 0.040(6) 0.029(6) 0.028(6) 0.005(5) 0.002(5) 0.002(4)
C24 0.17(2) 0.030(7) 0.041(8) 0.001(6) -0.049(10) 0.009(9)
C31 0.107(13) 0.052(9) 0.033(7) 0.009(6) 0.033(8) 0.006(8)
C32 0.131(14) 0.040(7) 0.038(7) 0.005(6) 0.030(8) 0.006(8)
C68 0.038(6) 0.044(7) 0.059(8) 0.002(6) -0.003(5) 0.008(5)
C148 0.081(10) 0.139(16) 0.050(8) -0.021(9) -0.012(7) 0.096(11)
C149 0.068(10) 0.098(13) 0.081(12) 0.037(10) -0.024(9) -0.032(9)
C146 0.099(14) 0.083(14) 0.16(2) 0.002(14) -0.009(14) 0.052(12)
C147 0.17(2) 0.126(18) 0.054(10) 0.029(11) 0.048(12) 0.118(17)
Cl10 0.118(17) 0.24(3) 0.093(15) -0.08(2) 0.073(15) -0.10(2)

loop_
_atom_type_symbol
_atom_type_description
_atom_type_scat_dispersion_real
_atom_type_scat_dispersion_imag
_atom_type_scat_source
C C 0.0033 0.0016 'International Tables Vol C Tables 4.2.6.8 and 6.1.1.4'
H H 0.0000 0.0000 'International Tables Vol C Tables 4.2.6.8 and 6.1.1.4'
B B 0.0013 0.0007 'International Tables Vol C Tables 4.2.6.8 and 6.1.1.4'
Cl Cl 0.1484 0.1585 'International Tables Vol C Tables 4.2.6.8 and 6.1.1.4'
F F 0.0171 0.0103 'International Tables Vol C Tables 4.2.6.8 and 6.1.1.4'
N N 0.0061 0.0033 'International Tables Vol C Tables 4.2.6.8 and 6.1.1.4'
O O 0.0106 0.0060 'International Tables Vol C Tables 4.2.6.8 and 6.1.1.4'
Ru Ru -1.2594 0.8363 'International Tables Vol C Tables 4.2.6.8 and 6.1.1.4'

loop_
_geom_angle_atom_site_label_1
_geom_angle_atom_site_label_2
_geom_angle_atom_site_label_3
_geom_angle
Cl4 Ru2 Cl3 159.55(10)
O4 Ru2 Cl3 90.16(17)
O4 Ru2 Cl4 82.14(18)
C73 Ru2 Cl3 101.0(3)
C73 Ru2 Cl4 96.0(3)
C73 Ru2 O4 78.2(4)
C73 Ru2 C83 102.8(4)
C83 Ru2 Cl3 93.4(3)
C83 Ru2 Cl4 94.0(3)
C83 Ru2 O4 176.1(3)
Cl2 Ru1 Cl1 159.47(11)
O1 Ru1 Cl1 89.01(18)
O1 Ru1 Cl2 83.1(2)
C1 Ru1 Cl1 101.0(3)
C1 Ru1 Cl2 96.1(3)
C1 Ru1 O1 78.8(4)
C1 Ru1 C11 101.6(5)
C11 Ru1 Cl1 93.3(3)
C11 Ru1 Cl2 94.4(3)
C11 Ru1 O1 177.5(3)
C59 O3 C58 104.8(8)
C130 O6 C131 107.2(8)
C80 O4 Ru2 127.9(6)
C79 O4 Ru2 110.4(6)
C79 O4 C80 121.3(7)
C7 O1 Ru1 109.1(6)
C7 O1 C8 120.4(8)
C8 O1 Ru1 130.4(6)
C99 O5 C100 104.0(8)
C28 O2 C27 108.2(10)
C45 N3 C44 126.1(9)
C42 N3 C45 124.6(9)
C42 N3 C44 109.0(9)
C38 N4 C43 124.2(8)
C42 N4 C38 124.7(9)
C42 N4 C43 111.1(9)
C11 N1 C14 124.7(10)
C11 N1 C13 114.3(10)
C14 N1 C13 120.2(9)
C141 N6 C84 120.4(9)
C83 N6 C141 126.3(8)
C83 N6 C84 112.7(9)
C69 N2 C12 119.5(9)
C11 N2 C69 124.3(9)
C11 N2 C12 115.5(9)
C58 C57 C60 107.4(9)
C58 C57 C56 118.5(10)
C56 C57 C60 134.1(11)
C51 C50 H50 120.5
C49 C50 H50 120.5
C49 C50 C51 119.0(9)
C50 C51 C52 118.8(9)
C45 C51 C50 118.3(10)
C45 C51 C52 122.9(9)
C2 C3 H3 120.0
C4 C3 H3 120.0
C4 C3 C2 120.1(10)
C57 C58 O3 110.9(9)
C53 C58 O3 124.7(9)
C53 C58 C57 124.4(10)
C26 C27 O2 108.1(13)
C22 C27 O2 124.7(11)
C22 C27 C26 126.9(13)
C59 C60 C57 104.5(9)
C61 C60 C57 136.1(11)
C61 C60 C59 119.2(11)
C50 C49 C53 118.8(9)
C48 C49 C50 121.7(9)
C48 C49 C53 119.5(10)
O3 C59 C60 112.3(9)
O3 C59 C64 123.8(10)
C64 C59 C60 123.9(10)
C107 C108 C110 116.5(12)
C107 C108 C109 121.5(11)
C110 C108 C109 122.0(11)
C51 C45 N3 118.7(10)
C51 C45 C46 123.3(10)
C46 C45 N3 118.0(9)
C114 N8 C110 124.6(9)
C114 N8 C116 110.4(9)
C110 N8 C116 125.0(9)
C114 N7 C117 123.8(9)
C114 N7 C115 111.7(9)
C117 N7 C115 124.4(9)
C86 N5 C85 119.8(9)
C83 N5 C86 126.9(9)
C83 N5 C85 112.6(10)
C77 C76 H76 120.3
C75 C76 H76 120.3
C75 C76 C77 119.5(10)
C26 C29 C28 106.1(12)
C26 C29 C30 138.7(13)
C30 C29 C28 115.1(15)
H10D C10 H10E 109.5
H10D C10 H10F 109.5
H10E C10 H10F 109.5
C8 C10 H10D 109.5
C8 C10 H10E 109.5
C8 C10 H10F 109.5
C110 C111 C112 122.0(11)
C113 C111 C110 117.4(12)
C113 C111 C112 120.6(12)
C139 C141 N6 119.5(9)
C142 C141 N6 119.7(9)
C142 C141 C139 120.8(10)
C117 C118 C119 122.0(10)
C117 C118 C120 118.2(10)
C120 C118 C119 119.8(10)
C108 C107 H107 119.0
C106 C107 C108 122.0(12)
C106 C107 H107 119.0
C59 C64 C65 123.6(9)
C59 C64 C63 113.1(10)
C63 C64 C65 123.3(10)
C69 C70 C71 121.3(10)
C72 C70 C69 117.2(10)
C72 C70 C71 121.4(10)
C141 C139 C140 120.5(10)
C138 C139 C141 118.5(10)
C138 C139 C140 120.8(10)
Ru2 C73 H73 120.0
C74 C73 Ru2 120.1(7)
C74 C73 H73 120.0
C76 C77 H77 119.5
C76 C77 C78 121.1(10)
C78 C77 H77 119.5
C58 C53 C49 123.8(9)
C58 C53 C54 115.6(10)
C54 C53 C49 120.6(9)
C77 C78 H78 120.6
C79 C78 C77 118.8(10)
C79 C78 H78 120.6
H81A C81 H81B 109.5
H81A C81 H81C 109.5
H81B C81 H81C 109.5
C80 C81 H81A 109.5
C80 C81 H81B 109.5
C80 C81 H81C 109.5
C70 C69 N2 117.1(10)
C67 C69 N2 120.0(10)
C67 C69 C70 122.8(10)
O1 C7 C2 113.1(9)
C6 C7 O1 125.2(10)
C6 C7 C2 121.7(10)
Ru1 C1 H1 120.4
C2 C1 Ru1 119.2(8)
C2 C1 H1 120.4
C139 C138 H138 119.4
C139 C138 C137 121.1(10)
C137 C138 H138 119.4
O1 C8 C10 104.9(9)
O1 C8 H8 109.7
O1 C8 C9 108.3(8)
C10 C8 H8 109.7
C9 C8 C10 114.5(9)
C9 C8 H8 109.7
N8 C114 H114 123.7
N7 C114 N8 112.7(9)
N7 C114 H114 123.7
C141 C142 C144 118.9(10)
C141 C142 C143 121.7(10)
C144 C142 C143 119.5(10)
C3 C2 C7 118.9(10)
C3 C2 C1 123.0(10)
C7 C2 C1 118.0(10)
C60 C61 H61 120.7
C62 C61 C60 118.7(11)
C62 C61 H61 120.7
O6 C130 C125 125.0(10)
O6 C130 C129 109.9(10)
C125 C130 C129 125.1(10)
C108 C110 N8 118.4(11)
C111 C110 C108 123.3(11)
C111 C110 N8 118.3(10)
C130 C125 C121 122.7(9)
C126 C125 C130 114.7(10)
C126 C125 C121 122.6(10)
C126 C127 H127 119.3
C128 C127 H127 119.3
C128 C127 C126 121.4(10)
C123 C122 H122 118.3
C123 C122 C121 123.4(10)
C121 C122 H122 118.3
N6 C84 H84A 111.2
N6 C84 H84B 111.2
N6 C84 C85 103.0(10)
H84A C84 H84B 109.1
C85 C84 H84A 111.2
C85 C84 H84B 111.2
C72 C65 C64 120.8(10)
C66 C65 C64 120.0(10)
C66 C65 C72 119.2(10)
C19 C20 C21 119.2(11)
C14 C20 C19 118.0(11)
C14 C20 C21 122.7(11)
C138 C137 C136 119.9(10)
C144 C137 C138 118.6(10)
C144 C137 C136 121.4(10)
C118 C117 N7 118.4(9)
C118 C117 C123 123.0(10)
C123 C117 N7 118.6(9)
C8 C9 H9A 109.5
C8 C9 H9B 109.5
C8 C9 H9C 109.5
H9A C9 H9B 109.5
H9A C9 H9C 109.5
H9B C9 H9C 109.5
C107 C106 C113 119.3(11)
C107 C106 C105 121.9(12)
C113 C106 C105 118.8(12)
C57 C56 H56 120.4
C55 C56 C57 119.2(10)
C55 C56 H56 120.4
C139 C140 H14A 109.5
C139 C140 H14B 109.5
C139 C140 H14C 109.5
H14A C140 H14B 109.5
H14A C140 H14C 109.5
H14B C140 H14C 109.5
C111 C112 H11A 109.5
C111 C112 H11B 109.5
C111 C112 H11C 109.5
H11A C112 H11B 109.5
H11A C112 H11C 109.5
H11B C112 H11C 109.5
N1 C11 Ru1 121.0(9)
N2 C11 Ru1 133.8(8)
N2 C11 N1 105.1(9)
C34 C41 H41 119.0
C34 C41 C39 121.9(13)
C39 C41 H41 119.0
C73 C74 C79 118.0(9)
C75 C74 C73 124.6(9)
C75 C74 C79 117.4(9)
C125 C126 C127 122.0(12)
C125 C126 H126 119.0
C127 C126 H126 119.0
C70 C72 C65 120.9(10)
C70 C72 H72 119.5
C65 C72 H72 119.5
C142 C144 H144 119.1
C137 C144 C142 121.8(10)
C137 C144 H144 119.1
O2 C28 C29 109.2(13)
O2 C28 C33 127.0(12)
C33 C28 C29 123.8(14)
C87 C86 N5 120.9(10)
C92 C86 N5 118.7(11)
C92 C86 C87 120.3(11)
C122 C123 C117 116.8(10)
C122 C123 C124 121.5(10)
C117 C123 C124 121.7(10)
C118 C119 H11D 109.5
C118 C119 H11E 109.5
C118 C119 H11F 109.5
H11D C119 H11E 109.5
H11D C119 H11F 109.5
H11E C119 H11F 109.5
C86 C87 C88 119.1(11)
C89 C87 C86 119.5(11)
C89 C87 C88 120.9(11)
C70 C71 H71A 109.5
C70 C71 H71B 109.5
C70 C71 H71C 109.5
H71A C71 H71B 109.5
H71A C71 H71C 109.5
H71B C71 H71C 109.5
C27 C26 C25 115.9(15)
C29 C26 C27 108.4(12)
C29 C26 C25 135.8(13)
N3 C44 H44A 111.1
N3 C44 H44B 111.1
N3 C44 C43 103.4(8)
H44A C44 H44B 109.1
C43 C44 H44A 111.1
C43 C44 H44B 111.1
C20 C19 H19 120.4
C18 C19 C20 119.2(12)
C18 C19 H19 120.4
C7 C6 H6 121.1
C7 C6 C5 117.7(10)
C5 C6 H6 121.1
C122 C121 C125 122.5(9)
C120 C121 C125 120.7(10)
C120 C121 C122 116.9(10)
C20 C14 N1 119.3(10)
C15 C14 N1 118.0(11)
C15 C14 C20 122.5(11)
H93A C93 H93B 109.5
H93A C93 H93C 109.5
H93B C93 H93C 109.5
C92 C93 H93A 109.5
C92 C93 H93B 109.5
C92 C93 H93C 109.5
C135 C136 C137 120.4(11)
C131 C136 C137 123.7(10)
C131 C136 C135 115.9(11)
N7 C115 H11G 111.2
N7 C115 H11H 111.2
N7 C115 C116 102.6(8)
H11G C115 H11H 109.2
C116 C115 H11G 111.2
C116 C115 H11H 111.2
C91 C90 C94 120.9(11)
C91 C90 C89 116.6(13)
C89 C90 C94 122.5(12)
C3 C4 H4 119.8
C5 C4 C3 120.3(10)
C5 C4 H4 119.8
O4 C80 C81 109.1(8)
O4 C80 H80 108.7
O4 C80 C82 107.6(8)
C81 C80 H80 108.7
C82 C80 C81 113.9(9)
C82 C80 H80 108.7
C65 C66 H66 119.1
C65 C66 C67 121.9(11)
C67 C66 H66 119.1
Cl16 C150 H15A 109.1
Cl16 C150 H15B 109.1
Cl17 C150 Cl16 112.4(7)
Cl17 C150 H15A 109.1
Cl17 C150 H15B 109.1
H15A C150 H15B 107.9
C136 C135 H135 120.2
C134 C135 C136 119.6(12)
C134 C135 H135 120.2
C108 C109 H10A 109.5
C108 C109 H10B 109.5
C108 C109 H10C 109.5
H10A C109 H10B 109.5
H10A C109 H10C 109.5
H10B C109 H10C 109.5
N2 C12 H12D 111.4
N2 C12 H12E 111.4
N2 C12 C13 101.7(9)
H12D C12 H12E 109.3
C13 C12 H12D 111.4
C13 C12 H12E 111.4
C26 C25 H25 120.5
C24 C25 C26 118.9(13)
C24 C25 H25 120.5
C39 C38 N4 118.3(10)
C39 C38 C36 122.4(11)
C36 C38 N4 119.3(11)
C128 C129 C130 118.3(11)
C128 C129 C132 136.1(12)
C132 C129 C130 105.5(10)
C111 C113 C106 121.5(13)
C111 C113 H113 119.3
C106 C113 H113 119.3
N8 C116 C115 102.5(8)
N8 C116 H11I 111.3
N8 C116 H11J 111.3
C115 C116 H11I 111.3
C115 C116 H11J 111.3
H11I C116 H11J 109.2
F1 B1 F2 110.6(10)
F1 B1 F3 107.6(10)
F1 B1 F4 109.7(13)
F2 B1 F3 109.4(12)
F2 B1 F4 110.2(10)
F3 B1 F4 109.3(11)
C49 C48 H48 120.1
C49 C48 C46 119.9(10)
C46 C48 H48 120.1
C136 C131 O6 125.3(10)
C136 C131 C132 125.9(10)
C132 C131 O6 108.6(10)
C51 C52 H52A 109.5
C51 C52 H52B 109.5
C51 C52 H52C 109.5
H52A C52 H52B 109.5
H52A C52 H52C 109.5
H52B C52 H52C 109.5
N4 C43 C44 103.0(9)
N4 C43 H43A 111.2
N4 C43 H43B 111.2
C44 C43 H43A 111.2
C44 C43 H43B 111.2
H43A C43 H43B 109.1
C69 C67 C66 117.7(10)
C69 C67 C68 121.3(11)
C66 C67 C68 120.9(11)
C64 C63 H63 118.1
C62 C63 C64 123.9(11)
C62 C63 H63 118.1
C86 C92 C93 124.2(12)
C86 C92 C91 117.2(11)
C91 C92 C93 118.5(11)
C53 C54 H54 119.5
C55 C54 C53 121.1(10)
C55 C54 H54 119.5
C20 C21 H21A 109.5
C20 C21 H21B 109.5
C20 C21 H21C 109.5
H21A C21 H21B 109.5
H21A C21 H21C 109.5
H21B C21 H21C 109.5
C80 C82 H82A 109.5
C80 C82 H82B 109.5
C80 C82 H82C 109.5
H82A C82 H82B 109.5
H82A C82 H82C 109.5
H82B C82 H82C 109.5
C127 C128 H128 120.7
C129 C128 C127 118.6(11)
C129 C128 H128 120.7
C135 C134 H134 118.0
C135 C134 C133 124.1(11)
C133 C134 H134 118.0
N5 C85 C84 103.2(9)
N5 C85 H85A 111.1
N5 C85 H85B 111.1
C84 C85 H85A 111.1
C84 C85 H85B 111.1
H85A C85 H85B 109.1
C118 C120 C121 121.6(10)
C118 C120 H120 119.2
C121 C120 H120 119.2
C123 C124 H12A 109.5
C123 C124 H12B 109.5
C123 C124 H12C 109.5
H12A C124 H12B 109.5
H12A C124 H12C 109.5
H12B C124 H12C 109.5
N3 C42 H42 123.2
N4 C42 N3 113.5(9)
N4 C42 H42 123.2
N6 C83 Ru2 132.0(8)
N6 C83 N5 108.1(9)
N5 C83 Ru2 119.8(8)
C76 C75 C74 121.4(9)
C76 C75 H75 119.3
C74 C75 H75 119.3
C41 C34 C33 118.5(14)
C35 C34 C41 118.0(11)
C35 C34 C33 123.4(14)
C28 C33 C34 120.3(13)
C32 C33 C28 116.9(14)
C32 C33 C34 122.8(16)
O4 C79 C74 112.1(9)
C78 C79 O4 126.1(9)
C78 C79 C74 121.7(10)
H16A C16 H16B 109.5
H16A C16 H16C 109.5
H16B C16 H16C 109.5
C15 C16 H16A 109.5
C15 C16 H16B 109.5
C15 C16 H16C 109.5
C142 C143 H14D 109.5
C142 C143 H14E 109.5
C142 C143 H14F 109.5
H14D C143 H14E 109.5
H14D C143 H14F 109.5
H14E C143 H14F 109.5
C129 C132 C133 133.1(11)
C131 C132 C129 108.6(10)
C131 C132 C133 118.3(11)
C90 C91 C92 123.0(11)
C90 C91 H91 118.5
C92 C91 H91 118.5
C41 C39 C40 119.5(12)
C38 C39 C41 118.0(11)
C38 C39 C40 122.6(10)
C6 C5 H5 119.4
C4 C5 C6 121.2(10)
C4 C5 H5 119.4
C14 C15 C16 122.6(11)
C14 C15 C17 116.9(12)
C17 C15 C16 120.4(10)
C15 C17 H17 119.0
C18 C17 C15 121.9(11)
C18 C17 H17 119.0
C19 C18 C17 120.9(12)
C19 C18 C22 121.9(13)
C17 C18 C22 117.2(11)
C39 C40 H40A 109.5
C39 C40 H40B 109.5
C39 C40 H40C 109.5
H40A C40 H40B 109.5
H40A C40 H40C 109.5
H40B C40 H40C 109.5
H47A C47 H47B 109.5
H47A C47 H47C 109.5
H47B C47 H47C 109.5
C46 C47 H47A 109.5
C46 C47 H47B 109.5
C46 C47 H47C 109.5
C34 C35 H35 118.7
C34 C35 C36 122.7(12)
C36 C35 H35 118.7
Cl11 C145 Cl9 115.1(9)
Cl11 C145 H14G 108.5
Cl11 C145 H14H 108.5
Cl11 C145 H14I 112.3
Cl11 C145 H14J 112.3
Cl9 C145 H14G 108.5
Cl9 C145 H14H 108.5
H14G C145 H14H 107.5
H14I C145 H14J 109.9
Cl10 C145 Cl11 97(2)
Cl10 C145 H14I 112.3
Cl10 C145 H14J 112.3
O5 C99 C94 124.9(7)
O5 C99 C98 115.0(7)
C94 C99 C98 120.0
C99 C94 C90 121.7(8)
C95 C94 C90 118.0(8)
C95 C94 C99 120.0
C94 C95 H95 120.0
C94 C95 C96 120.0
C96 C95 H95 120.0
C95 C96 H96 120.0
C97 C96 C95 120.0
C97 C96 H96 120.0
C96 C97 H97 120.0
C96 C97 C98 120.0
C98 C97 H97 120.0
C99 C98 C101 102.8(6)
C97 C98 C99 120.0
C97 C98 C101 137.1(6)
H37A C37 H37B 109.5
H37A C37 H37C 109.5
H37B C37 H37C 109.5
C36 C37 H37A 109.5
C36 C37 H37B 109.5
C36 C37 H37C 109.5
C27 C22 C18 123.3(12)
C27 C22 C23 113.7(12)
C23 C22 C18 123.0(14)
C61 C62 C63 121.2(11)
C61 C62 H62 119.4
C63 C62 H62 119.4
N1 C13 C12 102.8(9)
N1 C13 H13A 111.2
N1 C13 H13B 111.2
C12 C13 H13A 111.2
C12 C13 H13B 111.2
H13A C13 H13B 109.1
C22 C23 H23 119.0
C24 C23 C22 122.0(17)
C24 C23 H23 119.0
C45 C46 C48 117.8(10)
C45 C46 C47 122.1(10)
C48 C46 C47 120.0(10)
C87 C88 H88A 109.5
C87 C88 H88B 109.5
C87 C88 H88C 109.5
H88A C88 H88B 109.5
H88A C88 H88C 109.5
H88B C88 H88C 109.5
C56 C55 C54 121.2(10)
C56 C55 H55 119.4
C54 C55 H55 119.4
C87 C89 C90 123.0(13)
C87 C89 H89 118.5
C90 C89 H89 118.5
C29 C30 H30 119.5
C31 C30 C29 121.1(13)
C31 C30 H30 119.5
C134 C133 C132 116.1(10)
C134 C133 H133 121.9
C132 C133 H133 121.9
C38 C36 C37 120.1(11)
C35 C36 C38 116.9(13)
C35 C36 C37 122.9(12)
C102 C101 C98 136.1(6)
C102 C101 C100 120.0
C100 C101 C98 103.9(6)
C101 C102 H102 120.0
C101 C102 C103 120.0
C103 C102 H102 120.0
C102 C103 H103 120.0
C102 C103 C104 120.0
C104 C103 H103 120.0
C103 C104 H104 120.0
C105 C104 C103 120.0
C105 C104 H104 120.0
C104 C105 C106 120.7(8)
C100 C105 C106 119.2(8)
C100 C105 C104 120.0
O5 C100 C101 114.0(7)
O5 C100 C105 126.0(7)
C105 C100 C101 120.0
F5 B2 F8 107.1(10)
F6 B2 F8 109.5(9)
F6 B2 F5 109.3(9)
F7 B2 F8 109.6(9)
F7 B2 F5 111.6(9)
F7 B2 F6 109.8(10)
C25 C24 C23 122.3(15)
C25 C24 H24 118.8
C23 C24 H24 118.8
C30 C31 H31 118.6
C30 C31 C32 122.8(14)
C32 C31 H31 118.6
C33 C32 C31 120.3(17)
C33 C32 H32 119.8
C31 C32 H32 119.8
C67 C68 H68A 109.5
C67 C68 H68B 109.5
C67 C68 H68C 109.5
H68A C68 H68B 109.5
H68A C68 H68C 109.5
H68B C68 H68C 109.5
Cl13 C148 H14K 110.8
Cl13 C148 H14L 110.8
Cl12 C148 Cl13 104.7(8)
Cl12 C148 H14K 110.8
Cl12 C148 H14L 110.8
H14K C148 H14L 108.9
Cl14 C149 Cl15 110.1(9)
Cl14 C149 H14M 109.6
Cl14 C149 H14N 109.6
Cl15 C149 H14M 109.6
Cl15 C149 H14N 109.6
H14M C149 H14N 108.2
Cl7 C146 H14O 111.4
Cl7 C146 H14P 111.4
Cl8 C146 Cl7 102.0(14)
Cl8 C146 H14O 111.4
Cl8 C146 H14P 111.4
H14O C146 H14P 109.2
Cl6 C147 H14Q 107.5
Cl6 C147 H14R 107.5
Cl5 C147 Cl6 119.4(12)
Cl5 C147 H14Q 107.5
Cl5 C147 H14R 107.5
H14Q C147 H14R 107.0

loop_
_geom_bond_atom_site_label_1
_geom_bond_atom_site_label_2
_geom_bond_distance
Ru2 Cl3 2.368(2)
Ru2 Cl4 2.349(3)
Ru2 O4 2.246(7)
Ru2 C73 1.836(10)
Ru2 C83 2.005(10)
Ru1 Cl1 2.371(3)
Ru1 Cl2 2.344(3)
Ru1 O1 2.262(7)
Ru1 C1 1.830(11)
Ru1 C11 1.981(11)
Cl16 C150 1.808(14)
Cl17 C150 1.719(16)
Cl13 C148 1.960(17)
Cl11 C145 1.77(2)
Cl14 C149 1.712(19)
Cl9 C145 1.83(2)
Cl15 C149 1.76(2)
Cl7 C146 1.76(3)
Cl6 C147 1.84(2)
Cl5 C147 1.56(3)
O3 C58 1.408(12)
O3 C59 1.389(12)
F8 B2 1.423(14)
F1 B1 1.375(16)
F5 B2 1.402(14)
Cl12 C148 1.714(17)
F2 B1 1.376(15)
F6 B2 1.386(14)
Cl8 C146 1.75(3)
O6 C130 1.387(13)
O6 C131 1.398(13)
O4 C80 1.464(12)
O4 C79 1.378(13)
O1 C7 1.388(13)
O1 C8 1.460(13)
F3 B1 1.377(17)
F7 B2 1.370(14)
O5 C99 1.342(11)
O5 C100 1.352(12)
F4 B1 1.382(16)
O2 C27 1.420(16)
O2 C28 1.331(18)
N3 C45 1.434(14)
N3 C44 1.491(12)
N3 C42 1.324(14)
N4 C38 1.447(14)
N4 C43 1.459(13)
N4 C42 1.317(13)
N1 C11 1.377(14)
N1 C14 1.429(16)
N1 C13 1.468(15)
N6 C141 1.444(14)
N6 C84 1.483(13)
N6 C83 1.321(14)
N2 C69 1.425(15)
N2 C11 1.358(16)
N2 C12 1.473(14)
C57 C58 1.392(15)
C57 C60 1.445(16)
C57 C56 1.402(16)
C50 H50 0.9500
C50 C51 1.401(14)
C50 C49 1.389(15)
C51 C45 1.378(14)
C51 C52 1.529(15)
C3 H3 0.9500
C3 C2 1.391(15)
C3 C4 1.382(15)
C58 C53 1.367(15)
C27 C26 1.417(18)
C27 C22 1.36(2)
C60 C59 1.413(16)
C60 C61 1.394(16)
C49 C53 1.525(14)
C49 C48 1.378(15)
C59 C64 1.406(16)
C108 C107 1.387(18)
C108 C110 1.413(16)
C108 C109 1.481(18)
C45 C46 1.385(15)
N8 C114 1.320(14)
N8 C110 1.434(14)
N8 C116 1.499(12)
N7 C114 1.308(14)
N7 C117 1.446(13)
N7 C115 1.480(13)
N5 C86 1.442(16)
N5 C85 1.466(15)
N5 C83 1.349(14)
C76 H76 0.9500
C76 C77 1.390(16)
C76 C75 1.366(15)
C29 C28 1.478(17)
C29 C26 1.37(2)
C29 C30 1.42(2)
C10 H10D 0.9800
C10 H10E 0.9800
C10 H10F 0.9800
C10 C8 1.521(16)
C111 C110 1.397(17)
C111 C112 1.496(18)
C111 C113 1.375(16)
C141 C139 1.418(15)
C141 C142 1.371(15)
C118 C117 1.396(15)
C118 C119 1.523(15)
C118 C120 1.397(16)
C107 H107 0.9500
C107 C106 1.38(2)
C64 C65 1.471(16)
C64 C63 1.406(16)
C70 C69 1.419(15)
C70 C72 1.399(15)
C70 C71 1.510(16)
C139 C138 1.391(16)
C139 C140 1.500(16)
C73 H73 0.9500
C73 C74 1.406(14)
C77 H77 0.9500
C77 C78 1.390(15)
C53 C54 1.425(15)
C78 H78 0.9500
C78 C79 1.365(14)
C81 H81A 0.9800
C81 H81B 0.9800
C81 H81C 0.9800
C81 C80 1.532(14)
C69 C67 1.372(16)
C7 C2 1.400(15)
C7 C6 1.384(16)
C1 H1 0.9500
C1 C2 1.437(14)
C138 H138 0.9500
C138 C137 1.399(16)
C8 H8 1.0000
C8 C9 1.485(15)
C114 H114 0.9500
C142 C144 1.405(16)
C142 C143 1.512(15)
C61 H61 0.9500
C61 C62 1.357(19)
C130 C125 1.401(16)
C130 C129 1.418(17)
C125 C126 1.390(15)
C125 C121 1.436(15)
C127 H127 0.9500
C127 C126 1.415(18)
C127 C128 1.397(19)
C122 H122 0.9500
C122 C123 1.380(16)
C122 C121 1.425(14)
C84 H84A 0.9900
C84 H84B 0.9900
C84 C85 1.487(18)
C65 C72 1.410(15)
C65 C66 1.370(16)
C20 C19 1.432(17)
C20 C14 1.407(17)
C20 C21 1.503(16)
C137 C144 1.372(15)
C137 C136 1.497(16)
C117 C123 1.404(14)
C9 H9A 0.9800
C9 H9B 0.9800
C9 H9C 0.9800
C106 C113 1.405(19)
C106 C105 1.536(13)
C56 H56 0.9500
C56 C55 1.366(18)
C140 H14A 0.9800
C140 H14B 0.9800
C140 H14C 0.9800
C112 H11A 0.9800
C112 H11B 0.9800
C112 H11C 0.9800
C41 H41 0.9500
C41 C34 1.40(2)
C41 C39 1.408(16)
C74 C75 1.401(15)
C74 C79 1.415(13)
C126 H126 0.9500
C72 H72 0.9500
C144 H144 0.9500
C28 C33 1.41(2)
C86 C87 1.410(17)
C86 C92 1.398(16)
C123 C124 1.480(15)
C119 H11D 0.9800
C119 H11E 0.9800
C119 H11F 0.9800
C87 C88 1.504(16)
C87 C89 1.361(19)
C71 H71A 0.9800
C71 H71B 0.9800
C71 H71C 0.9800
C26 C25 1.43(2)
C44 H44A 0.9900
C44 H44B 0.9900
C44 C43 1.535(15)
C19 H19 0.9500
C19 C18 1.375(16)
C6 H6 0.9500
C6 C5 1.403(17)
C121 C120 1.411(15)
C14 C15 1.398(15)
C93 H93A 0.9800
C93 H93B 0.9800
C93 H93C 0.9800
C93 C92 1.483(18)
C136 C135 1.424(16)
C136 C131 1.362(17)
C115 H11G 0.9900
C115 H11H 0.9900
C115 C116 1.538(17)
C90 C91 1.36(2)
C90 C94 1.519(16)
C90 C89 1.427(18)
C4 H4 0.9500
C4 C5 1.377(17)
C80 H80 1.0000
C80 C82 1.487(15)
C66 H66 0.9500
C66 C67 1.414(17)
C150 H15A 0.9900
C150 H15B 0.9900
C135 H135 0.9500
C135 C134 1.390(18)
C109 H10A 0.9800
C109 H10B 0.9800
C109 H10C 0.9800
C12 H12D 0.9900
C12 H12E 0.9900
C12 C13 1.537(18)
C25 H25 0.9500
C25 C24 1.34(2)
C38 C39 1.384(17)
C38 C36 1.414(17)
C129 C128 1.385(17)
C129 C132 1.415(17)
C113 H113 0.9500
C116 H11I 0.9900
C116 H11J 0.9900
C48 H48 0.9500
C48 C46 1.395(16)
C131 C132 1.398(16)
C52 H52A 0.9800
C52 H52B 0.9800
C52 H52C 0.9800
C43 H43A 0.9900
C43 H43B 0.9900
C67 C68 1.500(15)
C63 H63 0.9500
C63 C62 1.389(18)
C92 C91 1.451(19)
C54 H54 0.9500
C54 C55 1.391(16)
C21 H21A 0.9800
C21 H21B 0.9800
C21 H21C 0.9800
C82 H82A 0.9800
C82 H82B 0.9800
C82 H82C 0.9800
C128 H128 0.9500
C134 H134 0.9500
C134 C133 1.40(2)
C85 H85A 0.9900
C85 H85B 0.9900
C120 H120 0.9500
C124 H12A 0.9800
C124 H12B 0.9800
C124 H12C 0.9800
C42 H42 0.9500
C75 H75 0.9500
C34 C33 1.477(18)
C34 C35 1.39(2)
C33 C32 1.37(2)
C16 H16A 0.9800
C16 H16B 0.9800
C16 H16C 0.9800
C16 C15 1.475(18)
C143 H14D 0.9800
C143 H14E 0.9800
C143 H14F 0.9800
C132 C133 1.429(16)
C91 H91 0.9500
C39 C40 1.501(17)
C5 H5 0.9500
C15 C17 1.399(19)
C17 H17 0.9500
C17 C18 1.393(19)
C18 C22 1.476(17)
C40 H40A 0.9800
C40 H40B 0.9800
C40 H40C 0.9800
C47 H47A 0.9800
C47 H47B 0.9800
C47 H47C 0.9800
C47 C46 1.523(15)
C35 H35 0.9500
C35 C36 1.405(19)
C145 H14G 0.9900
C145 H14H 0.9900
C145 H14I 0.9900
C145 H14J 0.9900
C145 Cl10 1.67(3)
C99 C94 1.3900
C99 C98 1.3900
C94 C95 1.3900
C95 H95 0.9500
C95 C96 1.3900
C96 H96 0.9500
C96 C97 1.3900
C97 H97 0.9500
C97 C98 1.3900
C98 C101 1.478(13)
C37 H37A 0.9800
C37 H37B 0.9800
C37 H37C 0.9800
C37 C36 1.52(2)
C22 C23 1.416(18)
C62 H62 0.9500
C13 H13A 0.9900
C13 H13B 0.9900
C23 H23 0.9500
C23 C24 1.40(2)
C88 H88A 0.9800
C88 H88B 0.9800
C88 H88C 0.9800
C55 H55 0.9500
C89 H89 0.9500
C30 H30 0.9500
C30 C31 1.34(2)
C133 H133 0.9500
C101 C102 1.3900
C101 C100 1.3900
C102 H102 0.9500
C102 C103 1.3900
C103 H103 0.9500
C103 C104 1.3900
C104 H104 0.9500
C104 C105 1.3900
C105 C100 1.3900
C24 H24 0.9500
C31 H31 0.9500
C31 C32 1.45(2)
C32 H32 0.9500
C68 H68A 0.9800
C68 H68B 0.9800
C68 H68C 0.9800
C148 H14K 0.9900
C148 H14L 0.9900
C149 H14M 0.9900
C149 H14N 0.9900
C146 H14O 0.9900
C146 H14P 0.9900
C147 H14Q 0.9900
C147 H14R 0.9900

loop_
_twin_individual_id
_twin_individual_mass_fraction_refined
1 0.50(5)
2 0.50(5)
